data_4108638
loop_
_publ_author_name
'Ian S. Tidmarsh'
'Thomas B. Faust'
'Harry Adams'
'Lindsay P. Harding'
'Luca Russo'
'William Clegg'
'Michael D. Ward'

_publ_contact_author
; 
        Prof. Mike Ward
        Department of Chemistry
        University of Sheffield
        SHEFFIELD
        S3 7HF
;
_publ_contact_author_email m.d.ward@sheffield.ac.uk
_publ_contact_author_fax '0114 2229346'
_publ_section_title
;
 Octanuclear Cubic Coordination Cages
;
_journal_name_full 'Journal of the American Chemical Society'
_journal_page_first 15167
_journal_page_last 15175
_journal_paper_doi 10.1021/ja805605y
_journal_volume 130
_journal_year 2008
_chemical_formula_sum 'C342 H288 B16 Co8 F64 N72 O6'
_chemical_formula_weight 7362.84
_chemical_name_systematic
; 
 ? 
;
_space_group_IT_number 15
_symmetry_cell_setting monoclinic
_symmetry_space_group_name_Hall '-C 2yc'
_symmetry_space_group_name_H-M 'C 1 2/c 1'
_atom_sites_solution_hydrogens geom
_atom_sites_solution_primary direct
_atom_sites_solution_secondary difmap
_audit_creation_method SHELXL-97
_cell_angle_alpha 90.00
_cell_angle_beta 96.502(2)
_cell_angle_gamma 90.00
_cell_formula_units_Z 4
_cell_length_a 32.9366(13)
_cell_length_b 29.9278(12)
_cell_length_c 39.8346(15)
_cell_measurement_reflns_used 9904
_cell_measurement_temperature 100(2)
_cell_measurement_theta_max 20.84
_cell_measurement_theta_min 2.18
_cell_volume 39013(3)
_computing_cell_refinement 'Bruker SMART'
_computing_data_collection 'Bruker SMART'
_computing_data_reduction 'Bruker SAINT'
_computing_molecular_graphics 'Bruker SHELXTL'
_computing_publication_material 'Bruker SHELXTL'
_computing_structure_refinement 'Bruker SHELXTL'
_computing_structure_solution 'Bruker SHELXTL'
_diffrn_ambient_temperature 100(2)
_diffrn_measured_fraction_theta_full 1.000
_diffrn_measured_fraction_theta_max 1.000
_diffrn_measurement_device_type 'CCD area detector'
_diffrn_measurement_method 'phi and omega scans'
_diffrn_radiation_monochromator graphite
_diffrn_radiation_source 'sealed tube'
_diffrn_radiation_type MoK\a
_diffrn_radiation_wavelength 0.71073
_diffrn_reflns_av_R_equivalents 0.0841
_diffrn_reflns_av_sigmaI/netI 0.0852
_diffrn_reflns_limit_h_max 35
_diffrn_reflns_limit_h_min -26
_diffrn_reflns_limit_k_max 28
_diffrn_reflns_limit_k_min -32
_diffrn_reflns_limit_l_max 42
_diffrn_reflns_limit_l_min -42
_diffrn_reflns_number 124361
_diffrn_reflns_theta_full 22.50
_diffrn_reflns_theta_max 22.50
_diffrn_reflns_theta_min 0.92
_exptl_absorpt_coefficient_mu 0.422
_exptl_absorpt_correction_T_max 0.8166
_exptl_absorpt_correction_T_min 0.8166
_exptl_absorpt_correction_type multi-scan
_exptl_absorpt_process_details SADABS
_exptl_crystal_colour orange
_exptl_crystal_density_diffrn 1.254
_exptl_crystal_description block
_exptl_crystal_F_000 15056
_exptl_crystal_size_max 0.50
_exptl_crystal_size_mid 0.50
_exptl_crystal_size_min 0.50
_refine_diff_density_max 1.009
_refine_diff_density_min -0.661
_refine_diff_density_rms 0.081
_refine_ls_extinction_method none
_refine_ls_goodness_of_fit_ref 1.012
_refine_ls_hydrogen_treatment constr
_refine_ls_matrix_type full
_refine_ls_number_parameters 1985
_refine_ls_number_reflns 25506
_refine_ls_number_restraints 146
_refine_ls_restrained_S_all 1.022
_refine_ls_R_factor_all 0.1127
_refine_ls_R_factor_gt 0.0733
_refine_ls_shift/su_max 0.001
_refine_ls_shift/su_mean 0.000
_refine_ls_structure_factor_coef Fsqd
_refine_ls_weighting_details 'calc w=1/[\s^2^(Fo^2^)+(0.1291P)^2^+0.0000P] where P=(Fo^2^+2Fc^2^)/3'
_refine_ls_weighting_scheme calc
_refine_ls_wR_factor_gt 0.1968
_refine_ls_wR_factor_ref 0.2146
_reflns_number_gt 15688
_reflns_number_total 25506
_reflns_threshold_expression >2sigma(I)
_cod_data_source_file ja805605y_si_002_5.cif
_cod_data_source_block imw1145c2c
_cod_original_sg_symbol_H-M 'C 1 2/c 1 '
_cod_database_code 4108638

loop_
_symmetry_equiv_pos_as_xyz
'x, y, z'
'-x, y, -z+1/2'
'x+1/2, y+1/2, z'
'-x+1/2, y+1/2, -z+1/2'
'-x, -y, -z'
'x, -y, z-1/2'
'-x+1/2, -y+1/2, -z'
'x+1/2, -y+1/2, z-1/2'

loop_
_atom_site_label
_atom_site_type_symbol
_atom_site_fract_x
_atom_site_fract_y
_atom_site_fract_z
_atom_site_U_iso_or_equiv
_atom_site_adp_type
_atom_site_occupancy
_atom_site_symmetry_multiplicity
_atom_site_calc_flag
_atom_site_refinement_flags
Co1 Co 0.14458(2) 0.21568(3) 0.223635(19) 0.0296(2) Uani 1 1 d .
Co2 Co -0.01358(2) 0.15824(3) -0.036427(19) 0.0280(2) Uani 1 1 d .
Co3 Co 0.40155(2) 0.01770(3) 0.13830(2) 0.0304(2) Uani 1 1 d .
Co4 Co 0.26621(2) 0.54207(3) 0.11517(2) 0.0363(2) Uani 1 1 d .
N111 N 0.18872(14) 0.17297(17) 0.25061(12) 0.0327(12) Uani 1 1 d .
C112 C 0.18675(16) 0.1290(2) 0.24138(14) 0.0304(15) Uani 1 1 d .
C113 C 0.21545(18) 0.0971(2) 0.25488(15) 0.0362(15) Uani 1 1 d .
H113 H 0.2136 0.0667 0.2481 0.043 Uiso 1 1 calc R
C114 C 0.2463(2) 0.1120(3) 0.27839(16) 0.0466(19) Uani 1 1 d .
H114 H 0.2661 0.0915 0.2883 0.056 Uiso 1 1 calc R
C115 C 0.24871(18) 0.1565(2) 0.28770(16) 0.0413(17) Uani 1 1 d .
H115 H 0.2704 0.1668 0.3036 0.050 Uiso 1 1 calc R
C116 C 0.21939(18) 0.1855(2) 0.27367(15) 0.0382(16) Uani 1 1 d .
H116 H 0.2209 0.2159 0.2806 0.046 Uiso 1 1 calc R
N121 N 0.10028(14) 0.13083(18) 0.18049(12) 0.0363(13) Uani 1 1 d .
N122 N 0.13056(14) 0.15105(16) 0.20149(12) 0.0318(12) Uani 1 1 d .
C123 C 0.15332(18) 0.1171(2) 0.21587(15) 0.0355(16) Uani 1 1 d .
C124 C 0.1388(2) 0.0762(2) 0.20458(16) 0.0415(17) Uani 1 1 d .
H124 H 0.1495 0.0476 0.2109 0.050 Uiso 1 1 calc R
C125 C 0.1044(2) 0.0862(2) 0.18149(17) 0.0467(18) Uani 1 1 d .
H125 H 0.0873 0.0652 0.1689 0.056 Uiso 1 1 calc R
C126 C 0.07079(17) 0.1559(2) 0.15884(14) 0.0344(15) Uani 1 1 d .
H12A H 0.0641 0.1836 0.1707 0.041 Uiso 1 1 calc R
H12B H 0.0454 0.1381 0.1545 0.041 Uiso 1 1 calc R
N131 N -0.05760(14) 0.18967(17) -0.07279(12) 0.0355(13) Uani 1 1 d .
C132 C -0.05804(17) 0.2351(2) -0.07199(16) 0.0369(16) Uani 1 1 d .
C133 C -0.08699(19) 0.2592(2) -0.09229(18) 0.0477(18) Uani 1 1 d .
H133 H -0.0874 0.2909 -0.0910 0.057 Uiso 1 1 calc R
C134 C -0.1150(2) 0.2372(3) -0.1143(2) 0.060(2) Uani 1 1 d .
H134 H -0.1348 0.2537 -0.1285 0.073 Uiso 1 1 calc R
C135 C -0.1147(2) 0.1912(3) -0.11612(19) 0.061(2) Uani 1 1 d .
H135 H -0.1336 0.1756 -0.1317 0.073 Uiso 1 1 calc R
C136 C -0.08611(19) 0.1686(2) -0.09459(17) 0.0497(18) Uani 1 1 d .
H136 H -0.0863 0.1369 -0.0950 0.060 Uiso 1 1 calc R
N141 N 0.02664(14) 0.25624(16) -0.01218(12) 0.0318(12) Uani 1 1 d .
N142 N 0.00044(13) 0.22786(16) -0.03095(11) 0.0298(12) Uani 1 1 d .
C143 C -0.02711(17) 0.2552(2) -0.04868(15) 0.0292(14) Uani 1 1 d .
C144 C -0.01869(18) 0.2997(2) -0.04099(16) 0.0382(16) Uani 1 1 d .
H144 H -0.0335 0.3251 -0.0499 0.046 Uiso 1 1 calc R
C145 C 0.0158(2) 0.2994(2) -0.01753(16) 0.0420(17) Uani 1 1 d .
H145 H 0.0292 0.3248 -0.0072 0.050 Uiso 1 1 calc R
C146 C 0.05913(17) 0.2398(2) 0.01229(14) 0.0329(15) Uani 1 1 d .
H14A H 0.0813 0.2623 0.0151 0.040 Uiso 1 1 calc R
H14B H 0.0705 0.2122 0.0034 0.040 Uiso 1 1 calc R
C151 C 0.08513(17) 0.1685(2) 0.12532(15) 0.0342(15) Uani 1 1 d .
C152 C 0.12244(18) 0.1549(2) 0.11668(15) 0.0374(16) Uani 1 1 d .
H152 H 0.1395 0.1367 0.1319 0.045 Uiso 1 1 calc R
C153 C 0.13572(17) 0.1673(2) 0.08634(15) 0.0350(15) Uani 1 1 d .
H153 H 0.1619 0.1581 0.0813 0.042 Uiso 1 1 calc R
C154 C 0.11177(16) 0.1925(2) 0.06368(15) 0.0334(15) Uani 1 1 d .
H154 H 0.1218 0.2013 0.0432 0.040 Uiso 1 1 calc R
C155 C 0.07237(15) 0.20568(19) 0.07001(14) 0.0266(14) Uani 1 1 d .
C156 C 0.05890(16) 0.1947(2) 0.10239(14) 0.0299(14) Uani 1 1 d .
C161 C 0.04548(17) 0.22977(19) 0.04660(14) 0.0290(14) Uani 1 1 d .
C162 C 0.00758(18) 0.2437(2) 0.05419(15) 0.0350(15) Uani 1 1 d .
H162 H -0.0103 0.2596 0.0380 0.042 Uiso 1 1 calc R
C163 C -0.00407(18) 0.2339(2) 0.08628(16) 0.0389(16) Uani 1 1 d .
H163 H -0.0298 0.2439 0.0919 0.047 Uiso 1 1 calc R
C164 C 0.02071(17) 0.2104(2) 0.10934(15) 0.0372(16) Uani 1 1 d .
H164 H 0.0119 0.2044 0.1308 0.045 Uiso 1 1 calc R
N211 N 0.10528(13) 0.25667(16) 0.19033(11) 0.0307(12) Uani 1 1 d .
C212 C 0.12075(17) 0.27205(19) 0.16263(14) 0.0299(14) Uani 1 1 d .
C213 C 0.09899(18) 0.2970(2) 0.13814(16) 0.0366(16) Uani 1 1 d .
H213 H 0.1110 0.3070 0.1189 0.044 Uiso 1 1 calc R
C214 C 0.0583(2) 0.3073(2) 0.14242(18) 0.055(2) Uani 1 1 d .
H214 H 0.0419 0.3240 0.1258 0.066 Uiso 1 1 calc R
C215 C 0.0426(2) 0.2929(2) 0.17122(17) 0.0512(19) Uani 1 1 d .
H215 H 0.0154 0.3005 0.1750 0.061 Uiso 1 1 calc R
C216 C 0.06641(17) 0.2675(2) 0.19438(16) 0.0406(17) Uani 1 1 d .
H216 H 0.0552 0.2571 0.2139 0.049 Uiso 1 1 calc R
N221 N 0.22353(14) 0.23528(16) 0.17822(12) 0.0315(12) Uani 1 1 d .
N222 N 0.18469(14) 0.23752(15) 0.18629(12) 0.0282(11) Uani 1 1 d .
C223 C 0.16414(18) 0.26071(19) 0.16133(14) 0.0318(15) Uani 1 1 d .
C224 C 0.1896(2) 0.2719(2) 0.13647(16) 0.0414(17) Uani 1 1 d .
H224 H 0.1825 0.2879 0.1161 0.050 Uiso 1 1 calc R
C225 C 0.22587(19) 0.2549(2) 0.14797(15) 0.0391(16) Uani 1 1 d .
H225 H 0.2497 0.2564 0.1367 0.047 Uiso 1 1 calc R
C226 C 0.25522(16) 0.20848(19) 0.19644(15) 0.0316(15) Uani 1 1 d .
H22A H 0.2528 0.2105 0.2209 0.038 Uiso 1 1 calc R
H22B H 0.2822 0.2207 0.1925 0.038 Uiso 1 1 calc R
N231 N 0.45390(10) -0.02272(13) 0.15797(10) 0.0429(14) Uani 1 1 d G
C232 C 0.44737(10) -0.04854(16) 0.18587(10) 0.0572(16) Uani 1 1 d GU
C233 C 0.47730(12) -0.07819(16) 0.19948(11) 0.0661(15) Uani 1 1 d GU
H233 H 0.4728 -0.0958 0.2185 0.079 Uiso 1 1 calc R
C234 C 0.51374(11) -0.08203(16) 0.18521(13) 0.0741(15) Uani 1 1 d GU
H234 H 0.5342 -0.1023 0.1945 0.089 Uiso 1 1 calc R
C235 C 0.52026(10) -0.05620(18) 0.15731(12) 0.0758(16) Uani 1 1 d GU
H235 H 0.5452 -0.0588 0.1476 0.091 Uiso 1 1 calc R
C236 C 0.49034(11) -0.02655(16) 0.14369(10) 0.0726(18) Uani 1 1 d GU
H236 H 0.4948 -0.0089 0.1246 0.087 Uiso 1 1 calc R
N241 N 0.34701(14) -0.02051(16) 0.19704(12) 0.0337(12) Uani 1 1 d .
N242 N 0.38192(14) -0.01455(16) 0.18182(12) 0.0326(12) Uani 1 1 d .
C243 C 0.40872(17) -0.0447(2) 0.19693(15) 0.0343(15) Uani 1 1 d .
C244 C 0.39062(18) -0.0692(2) 0.22119(15) 0.0396(16) Uani 1 1 d .
H244 H 0.4028 -0.0925 0.2350 0.047 Uiso 1 1 calc R
C245 C 0.3520(2) -0.0529(2) 0.22097(15) 0.0379(16) Uani 1 1 d .
H245 H 0.3322 -0.0624 0.2350 0.045 Uiso 1 1 calc R
C246 C 0.31114(16) 0.00670(19) 0.18768(15) 0.0318(15) Uani 1 1 d .
H24A H 0.2874 -0.0078 0.1963 0.038 Uiso 1 1 calc R
H24B H 0.3058 0.0075 0.1627 0.038 Uiso 1 1 calc R
C251 C 0.25289(16) 0.1599(2) 0.18580(14) 0.0280(14) Uani 1 1 d .
C252 C 0.22149(17) 0.1451(2) 0.16317(15) 0.0339(15) Uani 1 1 d .
H252 H 0.2014 0.1656 0.1536 0.041 Uiso 1 1 calc R
C253 C 0.21874(17) 0.0992(2) 0.15393(16) 0.0367(16) Uani 1 1 d .
H253 H 0.1962 0.0892 0.1388 0.044 Uiso 1 1 calc R
C254 C 0.24771(16) 0.0695(2) 0.16641(14) 0.0326(15) Uani 1 1 d .
H254 H 0.2451 0.0388 0.1604 0.039 Uiso 1 1 calc R
C255 C 0.28184(17) 0.08441(19) 0.18848(14) 0.0283(14) Uani 1 1 d .
C256 C 0.28419(16) 0.1292(2) 0.19896(14) 0.0283(14) Uani 1 1 d .
C261 C 0.31429(17) 0.0542(2) 0.20067(14) 0.0292(14) Uani 1 1 d .
C262 C 0.34587(17) 0.0687(2) 0.22229(14) 0.0319(15) Uani 1 1 d .
H262 H 0.3670 0.0484 0.2302 0.038 Uiso 1 1 calc R
C263 C 0.34819(18) 0.1140(2) 0.23368(14) 0.0352(16) Uani 1 1 d .
H263 H 0.3705 0.1234 0.2493 0.042 Uiso 1 1 calc R
C264 C 0.31815(17) 0.1442(2) 0.22207(15) 0.0347(15) Uani 1 1 d .
H264 H 0.3199 0.1745 0.2292 0.042 Uiso 1 1 calc R
N311 N 0.09840(14) 0.20173(18) 0.25817(12) 0.0371(13) Uani 1 1 d .
C312 C 0.09756(18) 0.2304(2) 0.28390(16) 0.0375(16) Uani 1 1 d .
C313 C 0.07130(19) 0.2253(2) 0.30806(16) 0.0477(18) Uani 1 1 d .
H313 H 0.0708 0.2466 0.3257 0.057 Uiso 1 1 calc R
C314 C 0.0455(2) 0.1886(3) 0.30637(18) 0.061(2) Uani 1 1 d .
H314 H 0.0276 0.1845 0.3232 0.073 Uiso 1 1 calc R
C315 C 0.0457(2) 0.1577(3) 0.28028(17) 0.060(2) Uani 1 1 d .
H315 H 0.0286 0.1321 0.2787 0.073 Uiso 1 1 calc R
C316 C 0.07268(18) 0.1668(3) 0.25647(16) 0.051(2) Uani 1 1 d .
H316 H 0.0728 0.1469 0.2379 0.061 Uiso 1 1 calc R
N321 N 0.17785(15) 0.30318(18) 0.26880(13) 0.0408(13) Uani 1 1 d .
N322 N 0.15277(14) 0.26744(17) 0.26041(12) 0.0350(13) Uani 1 1 d .
C323 C 0.12743(18) 0.2666(2) 0.28470(15) 0.0357(16) Uani 1 1 d .
C324 C 0.1360(2) 0.3008(2) 0.30804(16) 0.0457(18) Uani 1 1 d .
H324 H 0.1224 0.3071 0.3273 0.055 Uiso 1 1 calc R
C325 C 0.1681(2) 0.3235(2) 0.29726(15) 0.0454(18) Uani 1 1 d .
H325 H 0.1813 0.3489 0.3078 0.054 Uiso 1 1 calc R
C326 C 0.20684(17) 0.3185(2) 0.24618(15) 0.0374(16) Uani 1 1 d .
H32A H 0.2188 0.2924 0.2357 0.045 Uiso 1 1 calc R
H32B H 0.2293 0.3351 0.2594 0.045 Uiso 1 1 calc R
N331 N 0.30037(14) 0.54439(18) 0.07262(12) 0.0387(13) Uani 1 1 d .
C332 C 0.29482(17) 0.5095(2) 0.05137(15) 0.0346(15) Uani 1 1 d .
C333 C 0.31264(18) 0.5070(2) 0.02148(15) 0.0397(16) Uani 1 1 d .
H333 H 0.3084 0.4815 0.0073 0.048 Uiso 1 1 calc R
C334 C 0.3362(2) 0.5416(3) 0.01287(17) 0.053(2) Uani 1 1 d .
H334 H 0.3490 0.5405 -0.0074 0.064 Uiso 1 1 calc R
C335 C 0.3414(2) 0.5780(3) 0.03377(18) 0.056(2) Uani 1 1 d .
H335 H 0.3568 0.6030 0.0278 0.067 Uiso 1 1 calc R
C336 C 0.3236(2) 0.5777(3) 0.06403(17) 0.055(2) Uani 1 1 d .
H336 H 0.3283 0.6024 0.0790 0.065 Uiso 1 1 calc R
N341 N 0.22051(14) 0.44601(17) 0.08673(12) 0.0357(13) Uani 1 1 d .
N342 N 0.24606(13) 0.48224(16) 0.08731(11) 0.0331(12) Uani 1 1 d .
C343 C 0.26601(17) 0.4754(2) 0.06035(14) 0.0357(16) Uani 1 1 d .
C344 C 0.25378(18) 0.4363(2) 0.04324(16) 0.0418(17) Uani 1 1 d .
H344 H 0.2634 0.4247 0.0234 0.050 Uiso 1 1 calc R
C345 C 0.22483(18) 0.4183(2) 0.06120(15) 0.0404(16) Uani 1 1 d .
H345 H 0.2105 0.3911 0.0564 0.048 Uiso 1 1 calc R
C346 C 0.19410(17) 0.4374(2) 0.11386(15) 0.0398(17) Uani 1 1 d .
H34A H 0.1684 0.4231 0.1038 0.048 Uiso 1 1 calc R
H34B H 0.1869 0.4662 0.1238 0.048 Uiso 1 1 calc R
C351 C 0.18595(17) 0.3490(2) 0.21830(15) 0.0338(15) Uani 1 1 d .
C352 C 0.14608(18) 0.3601(2) 0.21770(16) 0.0384(16) Uani 1 1 d .
H352 H 0.1302 0.3480 0.2340 0.046 Uiso 1 1 calc R
C353 C 0.12847(18) 0.3894(2) 0.19304(16) 0.0378(16) Uani 1 1 d .
H353 H 0.1008 0.3981 0.1935 0.045 Uiso 1 1 calc R
C354 C 0.14963(17) 0.4061(2) 0.16810(16) 0.0379(16) Uani 1 1 d .
H354 H 0.1370 0.4261 0.1516 0.045 Uiso 1 1 calc R
C355 C 0.19118(17) 0.3926(2) 0.16753(15) 0.0338(15) Uani 1 1 d .
C356 C 0.20997(17) 0.3645(2) 0.19326(15) 0.0330(15) Uani 1 1 d .
C361 C 0.21449(17) 0.4075(2) 0.14168(15) 0.0328(15) Uani 1 1 d .
C362 C 0.25421(18) 0.3948(2) 0.14236(16) 0.0384(16) Uani 1 1 d .
H362 H 0.2697 0.4048 0.1251 0.046 Uiso 1 1 calc R
C363 C 0.27252(19) 0.3673(2) 0.16803(17) 0.0446(17) Uani 1 1 d .
H363 H 0.3004 0.3589 0.1682 0.054 Uiso 1 1 calc R
C364 C 0.25118(17) 0.3525(2) 0.19241(17) 0.0382(16) Uani 1 1 d .
H364 H 0.2641 0.3336 0.2095 0.046 Uiso 1 1 calc R
N411 N -0.05305(14) 0.16416(16) 0.00383(12) 0.0325(12) Uani 1 1 d .
C412 C -0.03878(16) 0.1444(2) 0.03364(15) 0.0293(14) Uani 1 1 d .
C413 C -0.05977(18) 0.1460(2) 0.06170(15) 0.0394(17) Uani 1 1 d .
H413 H -0.0495 0.1311 0.0820 0.047 Uiso 1 1 calc R
C414 C -0.0958(2) 0.1694(2) 0.05970(18) 0.0509(19) Uani 1 1 d .
H414 H -0.1106 0.1710 0.0788 0.061 Uiso 1 1 calc R
C415 C -0.11044(19) 0.1904(2) 0.03024(19) 0.0505(19) Uani 1 1 d .
H415 H -0.1349 0.2074 0.0290 0.061 Uiso 1 1 calc R
C416 C -0.08866(18) 0.1865(2) 0.00178(17) 0.0421(17) Uani 1 1 d .
H416 H -0.0993 0.1997 -0.0190 0.050 Uiso 1 1 calc R
N421 N 0.00187(16) 0.12452(19) 0.03436(14) 0.0476(15) Uani 1 1 d .
N422 N 0.02187(13) 0.13057(15) 0.00700(11) 0.0241(11) Uani 1 1 d .
C423 C 0.05931(13) 0.11168(15) 0.01550(11) 0.0076(10) Uani 1 1 d .
C424 C 0.06204(17) 0.09389(19) 0.04647(15) 0.0335(15) Uani 1 1 d .
H424 H 0.0851 0.0787 0.0575 0.040 Uiso 1 1 calc R
C425 C 0.02566(18) 0.1014(2) 0.05960(15) 0.0354(15) Uani 1 1 d .
H425 H 0.0185 0.0927 0.0811 0.042 Uiso 1 1 calc R
C426 C 0.08964(16) 0.11123(19) -0.00743(14) 0.0280(14) Uani 1 1 d .
H42A H 0.1171 0.1113 0.0056 0.034 Uiso 1 1 calc R
H42B H 0.0871 0.1388 -0.0213 0.034 Uiso 1 1 calc R
C431 C 0.08593(15) 0.07020(19) -0.03107(14) 0.0276(14) Uani 1 1 d .
C432 C 0.06087(17) 0.03529(19) -0.02678(15) 0.0314(15) Uani 1 1 d .
H432 H 0.0449 0.0353 -0.0083 0.038 Uiso 1 1 calc R
C433 C 0.05824(17) -0.0003(2) -0.04899(16) 0.0368(16) Uani 1 1 d .
H433 H 0.0410 -0.0249 -0.0452 0.044 Uiso 1 1 calc R
C434 C 0.07980(17) -0.0010(2) -0.07620(15) 0.0378(16) Uani 1 1 d .
H434 H 0.0769 -0.0255 -0.0915 0.045 Uiso 1 1 calc R
C435 C 0.10655(15) 0.0348(2) -0.08189(15) 0.0315(15) Uani 1 1 d .
C436 C 0.11000(15) 0.07098(19) -0.05902(14) 0.0270(14) Uani 1 1 d .
C441 C 0.12854(17) 0.0366(2) -0.11061(15) 0.0362(16) Uani 1 1 d .
C442 C 0.15196(17) 0.0729(2) -0.11586(16) 0.0394(16) Uani 1 1 d .
H442 H 0.1660 0.0742 -0.1354 0.047 Uiso 1 1 calc R
C443 C 0.15550(17) 0.1087(2) -0.09248(16) 0.0402(16) Uani 1 1 d .
H443 H 0.1717 0.1339 -0.0967 0.048 Uiso 1 1 calc R
C444 C 0.13607(15) 0.10753(19) -0.06412(15) 0.0304(14) Uani 1 1 d .
H444 H 0.1399 0.1309 -0.0479 0.037 Uiso 1 1 calc R
C445 C 0.12561(18) -0.0020(2) -0.13488(17) 0.0491(19) Uani 1 1 d .
H44A H 0.1313 -0.0301 -0.1221 0.059 Uiso 1 1 calc R
H44B H 0.0974 -0.0037 -0.1464 0.059 Uiso 1 1 calc R
N511 N -0.03401(13) 0.09252(16) -0.05183(11) 0.0299(12) Uani 1 1 d .
C512 C -0.01989(17) 0.07625(19) -0.07983(14) 0.0307(12) Uani 1 1 d U
C513 C -0.03394(17) 0.0367(2) -0.09440(15) 0.0338(11) Uani 1 1 d U
H513 H -0.0231 0.0259 -0.1140 0.041 Uiso 1 1 calc R
C514 C -0.06357(17) 0.0128(2) -0.08067(15) 0.0369(11) Uani 1 1 d U
H514 H -0.0740 -0.0141 -0.0909 0.044 Uiso 1 1 calc R
C515 C -0.07777(18) 0.0289(2) -0.05180(15) 0.0368(11) Uani 1 1 d U
H515 H -0.0978 0.0128 -0.0414 0.044 Uiso 1 1 calc R
C516 C -0.06276(17) 0.0681(2) -0.03829(15) 0.0347(12) Uani 1 1 d U
H516 H -0.0729 0.0789 -0.0184 0.042 Uiso 1 1 calc R
N521 N 0.05078(13) 0.15930(16) -0.09605(12) 0.0297(12) Uani 1 1 d .
N522 N 0.02259(13) 0.14206(15) -0.07733(11) 0.0248(11) Uani 1 1 d .
C523 C 0.01072(17) 0.1040(2) -0.09365(14) 0.0318(15) Uani 1 1 d .
C524 C 0.03069(16) 0.0978(2) -0.12214(14) 0.0299(14) Uani 1 1 d .
H524 H 0.0275 0.0739 -0.1379 0.036 Uiso 1 1 calc R
C525 C 0.05563(18) 0.1336(2) -0.12252(15) 0.0370(16) Uani 1 1 d .
H525 H 0.0737 0.1394 -0.1390 0.044 Uiso 1 1 calc R
C526 C 0.07078(17) 0.2016(2) -0.08641(16) 0.0383(16) Uani 1 1 d .
H52A H 0.0984 0.2016 -0.0939 0.046 Uiso 1 1 calc R
H52B H 0.0740 0.2041 -0.0615 0.046 Uiso 1 1 calc R
C531 C 0.04750(16) 0.2420(2) -0.10124(15) 0.0302(14) Uani 1 1 d .
C532 C 0.01364(18) 0.2382(2) -0.12570(16) 0.0386(16) Uani 1 1 d .
H532 H 0.0045 0.2095 -0.1335 0.046 Uiso 1 1 calc R
C533 C -0.00670(18) 0.2764(2) -0.13859(15) 0.0371(16) Uani 1 1 d .
H533 H -0.0286 0.2735 -0.1561 0.044 Uiso 1 1 calc R
C534 C 0.00417(17) 0.3177(2) -0.12665(15) 0.0364(16) Uani 1 1 d .
H534 H -0.0113 0.3430 -0.1350 0.044 Uiso 1 1 calc R
C535 C 0.03797(17) 0.3237(2) -0.10206(14) 0.0329(15) Uani 1 1 d .
C536 C 0.06038(17) 0.2855(2) -0.08978(14) 0.0307(14) Uani 1 1 d .
C541 C 0.04847(17) 0.3662(2) -0.08775(15) 0.0329(15) Uani 1 1 d .
C542 C 0.08166(18) 0.3695(2) -0.06370(16) 0.0398(16) Uani 1 1 d .
H542 H 0.0885 0.3978 -0.0539 0.048 Uiso 1 1 calc R
C543 C 0.10590(18) 0.3319(2) -0.05318(17) 0.0414(17) Uani 1 1 d .
H543 H 0.1295 0.3355 -0.0373 0.050 Uiso 1 1 calc R
C544 C 0.09556(18) 0.2911(2) -0.06568(15) 0.0372(16) Uani 1 1 d .
H544 H 0.1118 0.2659 -0.0584 0.045 Uiso 1 1 calc R
N611 N 0.42080(14) 0.07627(18) 0.16509(12) 0.0356(13) Uani 1 1 d .
C612 C 0.39779(17) 0.1134(2) 0.15835(14) 0.0327(15) Uani 1 1 d .
C613 C 0.4088(2) 0.1544(2) 0.17178(16) 0.0421(17) Uani 1 1 d .
H613 H 0.3925 0.1799 0.1658 0.051 Uiso 1 1 calc R
C614 C 0.4430(2) 0.1582(3) 0.19357(19) 0.060(2) Uani 1 1 d .
H614 H 0.4508 0.1862 0.2034 0.072 Uiso 1 1 calc R
C615 C 0.4669(2) 0.1202(3) 0.20148(18) 0.063(2) Uani 1 1 d .
H615 H 0.4913 0.1221 0.2166 0.075 Uiso 1 1 calc R
C616 C 0.45478(19) 0.0810(3) 0.18733(16) 0.0477(18) Uani 1 1 d .
H616 H 0.4709 0.0553 0.1932 0.057 Uiso 1 1 calc R
N621 N 0.31443(13) 0.06672(16) 0.10627(12) 0.0311(12) Uani 1 1 d .
N622 N 0.35207(13) 0.06433(16) 0.12389(12) 0.0298(12) Uani 1 1 d .
C623 C 0.36034(17) 0.1060(2) 0.13533(14) 0.0298(14) Uani 1 1 d .
C624 C 0.32894(19) 0.1350(2) 0.12489(15) 0.0379(16) Uani 1 1 d .
H624 H 0.3275 0.1661 0.1295 0.045 Uiso 1 1 calc R
C625 C 0.29979(19) 0.1088(2) 0.10599(16) 0.0389(16) Uani 1 1 d .
H625 H 0.2743 0.1187 0.0950 0.047 Uiso 1 1 calc R
C626 C 0.29668(17) 0.0304(2) 0.08582(14) 0.0342(15) Uani 1 1 d .
H62A H 0.2666 0.0338 0.0830 0.041 Uiso 1 1 calc R
H62B H 0.3033 0.0019 0.0978 0.041 Uiso 1 1 calc R
C631 C 0.31170(16) 0.0281(2) 0.05086(15) 0.0343(15) Uani 1 1 d .
C632 C 0.33576(17) 0.0606(2) 0.04008(15) 0.0335(15) Uani 1 1 d .
H632 H 0.3417 0.0861 0.0539 0.040 Uiso 1 1 calc R
C633 C 0.35213(18) 0.0579(2) 0.00929(16) 0.0412(17) Uani 1 1 d .
H633 H 0.3686 0.0814 0.0023 0.049 Uiso 1 1 calc R
C634 C 0.34415(17) 0.0209(2) -0.01077(15) 0.0401(17) Uani 1 1 d .
H634 H 0.3562 0.0185 -0.0312 0.048 Uiso 1 1 calc R
C635 C 0.31810(17) -0.0138(2) -0.00150(15) 0.0397(16) Uani 1 1 d .
C636 C 0.30050(16) -0.0098(2) 0.02989(14) 0.0316(15) Uani 1 1 d .
C641 C 0.30851(18) -0.0508(2) -0.02207(15) 0.0387(16) Uani 1 1 d .
C642 C 0.2834(2) -0.0833(2) -0.01289(15) 0.0445(18) Uani 1 1 d .
H642 H 0.2779 -0.1088 -0.0269 0.053 Uiso 1 1 calc R
C643 C 0.26468(18) -0.0791(2) 0.01850(19) 0.0504(19) Uani 1 1 d .
H643 H 0.2462 -0.1012 0.0247 0.060 Uiso 1 1 calc R
C644 C 0.27405(18) -0.0431(2) 0.03872(16) 0.0395(16) Uani 1 1 d .
H644 H 0.2623 -0.0406 0.0593 0.047 Uiso 1 1 calc R
N711 N 0.38024(14) -0.03759(16) 0.10694(13) 0.0359(13) Uani 1 1 d .
C712 C 0.39531(17) -0.0403(2) 0.07694(16) 0.0352(15) Uani 1 1 d .
C713 C 0.38414(19) -0.0750(2) 0.05483(17) 0.0438(17) Uani 1 1 d .
H713 H 0.3947 -0.0758 0.0336 0.053 Uiso 1 1 calc R
C714 C 0.3589(2) -0.1074(2) 0.06262(19) 0.0513(19) Uani 1 1 d .
H714 H 0.3517 -0.1312 0.0474 0.062 Uiso 1 1 calc R
C715 C 0.3436(2) -0.1053(2) 0.09357(18) 0.0486(18) Uani 1 1 d .
H715 H 0.3258 -0.1279 0.1001 0.058 Uiso 1 1 calc R
C716 C 0.35453(18) -0.0696(2) 0.11480(18) 0.0419(17) Uani 1 1 d .
H716 H 0.3434 -0.0678 0.1357 0.050 Uiso 1 1 calc R
N721 N 0.46127(14) 0.05318(17) 0.08198(13) 0.0372(13) Uani 1 1 d .
N722 N 0.43116(13) 0.02780(17) 0.09364(13) 0.0354(13) Uani 1 1 d .
C723 C 0.42399(18) -0.0049(2) 0.07047(15) 0.0354(15) Uani 1 1 d .
C724 C 0.4480(2) -0.0001(2) 0.04464(17) 0.0485(18) Uani 1 1 d .
H724 H 0.4481 -0.0185 0.0252 0.058 Uiso 1 1 calc R
C725 C 0.4715(2) 0.0362(2) 0.05255(16) 0.0460(18) Uani 1 1 d .
H725 H 0.4917 0.0478 0.0397 0.055 Uiso 1 1 calc R
C726 C 0.47621(18) 0.0933(2) 0.09869(16) 0.0381(16) Uani 1 1 d .
H72A H 0.5048 0.0982 0.0942 0.046 Uiso 1 1 calc R
H72B H 0.4762 0.0894 0.1234 0.046 Uiso 1 1 calc R
N811 N 0.29169(16) 0.60473(19) 0.13611(12) 0.0419(14) Uani 1 1 d .
C812 C 0.2692(2) 0.6409(2) 0.12648(17) 0.0486(18) Uani 1 1 d .
C813 C 0.2849(2) 0.6847(2) 0.13412(18) 0.063(2) Uani 1 1 d .
H813 H 0.2698 0.7101 0.1257 0.076 Uiso 1 1 calc R
C814 C 0.3212(3) 0.6899(3) 0.1533(2) 0.073(3) Uani 1 1 d .
H814 H 0.3317 0.7188 0.1591 0.088 Uiso 1 1 calc R
C815 C 0.3425(2) 0.6515(3) 0.16423(18) 0.055(2) Uani 1 1 d .
H815 H 0.3679 0.6540 0.1780 0.066 Uiso 1 1 calc R
C816 C 0.3273(2) 0.6104(2) 0.15528(17) 0.0458(18) Uani 1 1 d .
H816 H 0.3426 0.5847 0.1630 0.055 Uiso 1 1 calc R
N821 N 0.18661(18) 0.5922(2) 0.07483(14) 0.0563(16) Uani 1 1 d .
N822 N 0.22472(16) 0.59144(19) 0.09279(13) 0.0471(15) Uani 1 1 d .
C823 C 0.2308(2) 0.6336(2) 0.10515(17) 0.0486(18) Uani 1 1 d .
C824 C 0.1980(2) 0.6602(3) 0.0946(2) 0.072(2) Uani 1 1 d .
H824 H 0.1948 0.6910 0.0994 0.086 Uiso 1 1 calc R
C825 C 0.1706(3) 0.6332(3) 0.07564(19) 0.074(3) Uani 1 1 d .
H825 H 0.1447 0.6421 0.0649 0.089 Uiso 1 1 calc R
C826 C 0.17220(19) 0.5547(2) 0.05454(15) 0.0477(18) Uani 1 1 d .
H82A H 0.1422 0.5572 0.0491 0.057 Uiso 1 1 calc R
H82B H 0.1778 0.5270 0.0679 0.057 Uiso 1 1 calc R
N911 N 0.22841(14) 0.53125(18) 0.15485(12) 0.0390(13) Uani 1 1 d .
C912 C 0.24495(17) 0.5079(2) 0.18159(15) 0.0334(15) Uani 1 1 d .
C913 C 0.22251(19) 0.4948(2) 0.20714(16) 0.0413(16) Uani 1 1 d .
H913 H 0.2346 0.4770 0.2253 0.050 Uiso 1 1 calc R
C914 C 0.1835(2) 0.5077(2) 0.20587(17) 0.0450(18) Uani 1 1 d .
H914 H 0.1678 0.4989 0.2234 0.054 Uiso 1 1 calc R
C915 C 0.1657(2) 0.5334(2) 0.17968(17) 0.0443(17) Uani 1 1 d .
H915 H 0.1383 0.5435 0.1790 0.053 Uiso 1 1 calc R
C916 C 0.18925(18) 0.5439(2) 0.15453(15) 0.0413(17) Uani 1 1 d .
H916 H 0.1772 0.5610 0.1359 0.050 Uiso 1 1 calc R
N921 N 0.34569(15) 0.49779(19) 0.16025(13) 0.0452(15) Uani 1 1 d .
N922 N 0.30600(14) 0.50788(17) 0.15297(12) 0.0365(13) Uani 1 1 d .
C923 C 0.28868(18) 0.4970(2) 0.18066(15) 0.0387(16) Uani 1 1 d .
C924 C 0.31751(19) 0.4797(2) 0.20552(17) 0.0500(19) Uani 1 1 d .
H924 H 0.3134 0.4692 0.2274 0.060 Uiso 1 1 calc R
C925 C 0.3528(2) 0.4814(3) 0.19100(19) 0.061(2) Uani 1 1 d .
H925 H 0.3788 0.4721 0.2015 0.074 Uiso 1 1 calc R
B11 B 0.17470(17) 0.0483(2) 0.06784(14) 0.0369(18) Uiso 1 1 d D
F12 F 0.15268(9) 0.04872(11) 0.03629(7) 0.0621(11) Uiso 1 1 d D
F13 F 0.20347(9) 0.08295(10) 0.07061(8) 0.0533(10) Uiso 1 1 d D
F14 F 0.19544(10) 0.00748(10) 0.07313(9) 0.0799(13) Uiso 1 1 d D
F15 F 0.14848(9) 0.05367(10) 0.09285(7) 0.0519(10) Uiso 1 1 d D
B21 B 0.13181(16) 0.33662(18) 0.04994(14) 0.0246(15) Uiso 1 1 d D
F22 F 0.13203(15) 0.29204(15) 0.05872(13) 0.140(2) Uiso 1 1 d D
F23 F 0.16505(13) 0.34194(17) 0.02898(12) 0.122(2) Uiso 1 1 d D
F24 F 0.09657(13) 0.34609(16) 0.02853(11) 0.1134(18) Uiso 1 1 d D
F25 F 0.13779(15) 0.36391(17) 0.07588(12) 0.131(2) Uiso 1 1 d D
B31 B 0.99033(18) 0.0601(2) 0.15236(15) 0.0427(19) Uiso 1 1 d D
F32 F 1.02329(9) 0.05693(11) 0.13410(8) 0.0569(10) Uiso 1 1 d D
F33 F 1.00265(9) 0.08040(10) 0.18376(7) 0.0548(10) Uiso 1 1 d D
F34 F 0.97595(10) 0.01690(10) 0.15869(8) 0.0697(12) Uiso 1 1 d D
F35 F 0.95916(10) 0.08468(12) 0.13528(9) 0.0965(16) Uiso 1 1 d D
B41 B 0.5582(3) 0.0390(3) 0.2163(2) 0.145(6) Uiso 1 1 d D
F42 F 0.5695(5) 0.0796(4) 0.2334(3) 0.535(14) Uiso 1 1 d D
F43 F 0.5228(3) 0.0215(4) 0.2284(3) 0.331(7) Uiso 1 1 d D
F44 F 0.5484(3) 0.0495(3) 0.1808(2) 0.209(4) Uiso 1 1 d D
F45 F 0.5901(3) 0.0084(4) 0.2200(3) 0.293(6) Uiso 1 1 d D
B51 B 0.3553(2) 0.2746(3) 0.16142(19) 0.077(3) Uiso 1 1 d D
F52 F 0.3363(2) 0.2463(2) 0.14014(16) 0.198(3) Uiso 1 1 d D
F53 F 0.39409(16) 0.2585(2) 0.17431(16) 0.174(3) Uiso 1 1 d D
F54 F 0.36100(16) 0.31578(17) 0.14753(13) 0.125(2) Uiso 1 1 d D
F55 F 0.33407(18) 0.2811(2) 0.18958(14) 0.171(3) Uiso 1 1 d D
O11 O 0.15484(15) 0.20101(18) 0.98642(13) 0.0660(14) Uiso 1 1 d D
C12 C 0.1764(4) 0.2414(4) 0.9978(3) 0.141(4) Uiso 1 1 d D
H12C H 0.1567 0.2641 1.0031 0.212 Uiso 1 1 calc R
H12D H 0.1919 0.2525 0.9799 0.212 Uiso 1 1 calc R
H12E H 0.1953 0.2348 1.0180 0.212 Uiso 1 1 calc R
O21 O 0.2510(4) 0.1582(4) 0.0235(3) 0.238(5) Uiso 1 1 d D
C22 C 0.2105(2) 0.1375(2) 0.01428(18) 0.0555(19) Uiso 1 1 d D
H22C H 0.2050 0.1159 0.0317 0.083 Uiso 1 1 calc R
H22D H 0.2102 0.1223 -0.0075 0.083 Uiso 1 1 calc R
H22E H 0.1894 0.1608 0.0126 0.083 Uiso 1 1 calc R
O31 O 0.9227(3) 0.3030(4) 0.1286(3) 0.174(4) Uiso 1 1 d D
C32 C 0.9441(5) 0.3434(5) 0.1239(4) 0.196(7) Uiso 1 1 d D
H32C H 0.9271 0.3629 0.1083 0.295 Uiso 1 1 calc R
H32D H 0.9696 0.3365 0.1144 0.295 Uiso 1 1 calc R
H32E H 0.9504 0.3586 0.1456 0.295 Uiso 1 1 calc R

loop_
_atom_site_aniso_label
_atom_site_aniso_U_11
_atom_site_aniso_U_22
_atom_site_aniso_U_33
_atom_site_aniso_U_23
_atom_site_aniso_U_13
_atom_site_aniso_U_12
Co1 0.0256(4) 0.0373(5) 0.0263(5) 0.0041(4) 0.0048(3) 0.0015(4)
Co2 0.0254(4) 0.0289(5) 0.0296(5) -0.0002(4) 0.0017(3) 0.0004(4)
Co3 0.0248(4) 0.0295(5) 0.0369(5) 0.0053(4) 0.0028(4) 0.0030(4)
Co4 0.0316(5) 0.0485(6) 0.0291(5) -0.0108(4) 0.0049(4) -0.0046(4)
N111 0.030(3) 0.042(4) 0.028(3) 0.007(3) 0.010(2) 0.002(2)
C112 0.028(3) 0.040(4) 0.024(3) 0.010(3) 0.011(3) 0.002(3)
C113 0.035(4) 0.039(4) 0.035(4) 0.010(3) 0.003(3) 0.000(3)
C114 0.042(4) 0.061(5) 0.038(4) 0.024(4) 0.012(4) 0.014(4)
C115 0.023(3) 0.056(5) 0.043(4) 0.016(4) -0.007(3) -0.006(3)
C116 0.032(4) 0.053(5) 0.028(4) 0.001(3) -0.001(3) -0.013(3)
N121 0.027(3) 0.043(4) 0.038(3) -0.003(3) 0.001(3) -0.010(3)
N122 0.031(3) 0.038(3) 0.026(3) 0.009(3) 0.003(2) -0.005(3)
C123 0.032(3) 0.046(4) 0.029(4) 0.008(3) 0.005(3) -0.004(3)
C124 0.053(4) 0.030(4) 0.042(4) -0.001(3) 0.010(4) -0.001(3)
C125 0.044(4) 0.050(5) 0.048(4) -0.008(4) 0.015(4) -0.011(4)
C126 0.035(3) 0.042(4) 0.024(3) 0.006(3) -0.002(3) 0.002(3)
N131 0.029(3) 0.039(4) 0.037(3) 0.000(3) -0.004(2) 0.001(2)
C132 0.030(3) 0.037(4) 0.046(4) 0.005(3) 0.012(3) 0.007(3)
C133 0.038(4) 0.039(4) 0.065(5) 0.022(4) 0.002(4) 0.007(3)
C134 0.039(4) 0.057(6) 0.081(6) 0.022(5) -0.015(4) 0.000(4)
C135 0.034(4) 0.074(6) 0.069(5) 0.020(5) -0.024(4) -0.005(4)
C136 0.038(4) 0.053(5) 0.054(5) 0.008(4) -0.012(4) -0.006(4)
N141 0.034(3) 0.031(3) 0.030(3) 0.000(3) 0.005(2) 0.005(2)
N142 0.026(3) 0.036(3) 0.028(3) 0.001(2) 0.001(2) -0.002(2)
C143 0.027(3) 0.028(4) 0.034(4) 0.000(3) 0.010(3) 0.007(3)
C144 0.038(4) 0.040(4) 0.037(4) 0.011(3) 0.007(3) 0.013(3)
C145 0.068(5) 0.024(4) 0.038(4) 0.001(3) 0.022(4) 0.001(3)
C146 0.032(3) 0.034(4) 0.032(4) -0.009(3) 0.001(3) -0.001(3)
C151 0.032(3) 0.039(4) 0.032(4) -0.008(3) 0.004(3) -0.003(3)
C152 0.033(4) 0.040(4) 0.037(4) -0.003(3) -0.003(3) 0.005(3)
C153 0.024(3) 0.047(4) 0.034(4) -0.001(3) 0.002(3) 0.004(3)
C154 0.029(3) 0.042(4) 0.030(4) -0.008(3) 0.005(3) 0.002(3)
C155 0.021(3) 0.033(4) 0.027(3) -0.012(3) 0.004(3) -0.007(3)
C156 0.021(3) 0.038(4) 0.030(4) 0.003(3) -0.004(3) -0.005(3)
C161 0.035(3) 0.024(3) 0.028(3) -0.004(3) 0.003(3) -0.003(3)
C162 0.035(4) 0.039(4) 0.031(4) 0.003(3) 0.001(3) 0.000(3)
C163 0.033(4) 0.044(4) 0.040(4) -0.014(3) 0.005(3) 0.001(3)
C164 0.029(3) 0.056(5) 0.028(4) 0.000(3) 0.006(3) 0.006(3)
N211 0.027(3) 0.038(3) 0.025(3) 0.000(2) -0.002(2) 0.006(2)
C212 0.031(3) 0.031(4) 0.025(3) 0.006(3) -0.007(3) 0.006(3)
C213 0.036(4) 0.035(4) 0.038(4) -0.004(3) -0.001(3) 0.009(3)
C214 0.058(5) 0.059(5) 0.043(5) 0.002(4) -0.012(4) 0.023(4)
C215 0.053(4) 0.057(5) 0.042(4) -0.010(4) -0.001(4) 0.021(4)
C216 0.030(4) 0.051(4) 0.041(4) 0.000(3) 0.003(3) 0.008(3)
N221 0.033(3) 0.031(3) 0.033(3) 0.008(2) 0.014(2) 0.005(2)
N222 0.033(3) 0.023(3) 0.029(3) 0.004(2) 0.006(2) 0.001(2)
C223 0.047(4) 0.025(4) 0.023(3) -0.001(3) 0.006(3) -0.004(3)
C224 0.053(4) 0.041(4) 0.031(4) 0.001(3) 0.008(3) 0.001(3)
C225 0.038(4) 0.050(4) 0.032(4) 0.005(3) 0.012(3) 0.005(3)
C226 0.022(3) 0.037(4) 0.037(4) 0.002(3) 0.007(3) -0.003(3)
N231 0.027(3) 0.051(4) 0.051(3) 0.005(3) 0.006(3) 0.010(3)
C232 0.028(3) 0.071(4) 0.074(4) 0.043(3) 0.008(3) 0.011(3)
C233 0.033(2) 0.082(3) 0.084(3) 0.045(3) 0.011(2) 0.017(2)
C234 0.038(2) 0.093(3) 0.092(3) 0.050(3) 0.012(2) 0.021(3)
C235 0.037(3) 0.096(4) 0.095(3) 0.048(3) 0.014(3) 0.022(3)
C236 0.033(3) 0.095(4) 0.092(4) 0.049(3) 0.015(3) 0.020(3)
N241 0.033(3) 0.030(3) 0.037(3) 0.000(3) 0.001(2) 0.004(2)
N242 0.027(3) 0.031(3) 0.041(3) 0.003(3) 0.007(2) -0.003(2)
C243 0.032(3) 0.032(4) 0.038(4) 0.000(3) -0.003(3) 0.005(3)
C244 0.041(4) 0.037(4) 0.041(4) 0.018(3) 0.005(3) 0.010(3)
C245 0.055(4) 0.029(4) 0.030(4) 0.008(3) 0.008(3) 0.003(3)
C246 0.019(3) 0.032(4) 0.045(4) -0.007(3) 0.005(3) -0.003(3)
C251 0.024(3) 0.038(4) 0.023(3) -0.002(3) 0.007(3) -0.005(3)
C252 0.029(3) 0.039(4) 0.033(4) 0.005(3) 0.004(3) 0.008(3)
C253 0.027(3) 0.038(4) 0.045(4) -0.016(3) 0.001(3) -0.001(3)
C254 0.027(3) 0.037(4) 0.033(4) -0.005(3) -0.001(3) 0.003(3)
C255 0.031(3) 0.030(4) 0.024(3) -0.005(3) 0.005(3) -0.002(3)
C256 0.019(3) 0.035(4) 0.031(3) 0.002(3) 0.005(3) -0.007(3)
C261 0.030(3) 0.034(4) 0.024(3) 0.003(3) 0.009(3) -0.004(3)
C262 0.025(3) 0.041(4) 0.030(4) 0.002(3) 0.005(3) 0.001(3)
C263 0.032(4) 0.049(5) 0.022(3) -0.003(3) -0.003(3) -0.002(3)
C264 0.031(3) 0.040(4) 0.035(4) -0.001(3) 0.013(3) -0.003(3)
N311 0.027(3) 0.055(4) 0.030(3) 0.009(3) 0.004(2) 0.002(3)
C312 0.033(4) 0.047(4) 0.033(4) 0.003(3) 0.006(3) 0.008(3)
C313 0.040(4) 0.066(5) 0.039(4) 0.000(4) 0.014(3) -0.004(4)
C314 0.041(4) 0.102(7) 0.043(5) 0.004(5) 0.017(4) 0.002(4)
C315 0.043(4) 0.100(7) 0.041(4) 0.006(5) 0.016(4) -0.029(4)
C316 0.032(4) 0.089(6) 0.032(4) -0.001(4) 0.005(3) -0.015(4)
N321 0.044(3) 0.042(3) 0.037(3) 0.003(3) 0.005(3) 0.000(3)
N322 0.030(3) 0.045(4) 0.030(3) 0.004(3) 0.002(2) 0.000(3)
C323 0.036(4) 0.047(4) 0.025(4) -0.001(3) 0.007(3) 0.014(3)
C324 0.049(4) 0.053(5) 0.037(4) 0.004(4) 0.013(3) 0.010(4)
C325 0.056(4) 0.048(5) 0.032(4) -0.018(3) 0.005(3) 0.010(4)
C326 0.030(3) 0.041(4) 0.042(4) -0.008(3) 0.008(3) 0.007(3)
N331 0.030(3) 0.049(4) 0.036(3) -0.002(3) 0.004(2) -0.009(3)
C332 0.026(3) 0.046(4) 0.031(4) -0.004(3) 0.001(3) 0.001(3)
C333 0.041(4) 0.054(5) 0.024(4) -0.005(3) 0.003(3) 0.002(3)
C334 0.041(4) 0.082(6) 0.038(4) 0.003(4) 0.013(3) 0.000(4)
C335 0.049(4) 0.067(6) 0.055(5) -0.009(4) 0.024(4) -0.019(4)
C336 0.060(5) 0.062(5) 0.044(4) -0.006(4) 0.016(4) -0.017(4)
N341 0.029(3) 0.045(3) 0.034(3) -0.009(3) 0.004(2) -0.008(3)
N342 0.029(3) 0.041(3) 0.030(3) -0.011(2) 0.005(2) -0.007(2)
C343 0.028(3) 0.060(5) 0.019(3) -0.004(3) 0.001(3) 0.000(3)
C344 0.043(4) 0.050(5) 0.032(4) -0.010(3) 0.003(3) 0.004(3)
C345 0.041(4) 0.043(4) 0.037(4) -0.014(3) 0.005(3) -0.011(3)
C346 0.021(3) 0.052(4) 0.047(4) -0.004(3) 0.007(3) -0.009(3)
C351 0.033(4) 0.032(4) 0.037(4) -0.008(3) 0.004(3) 0.006(3)
C352 0.038(4) 0.034(4) 0.044(4) -0.002(3) 0.011(3) 0.002(3)
C353 0.027(3) 0.041(4) 0.047(4) -0.004(3) 0.012(3) 0.005(3)
C354 0.033(3) 0.041(4) 0.041(4) -0.005(3) 0.006(3) 0.011(3)
C355 0.026(3) 0.035(4) 0.041(4) -0.010(3) 0.007(3) -0.005(3)
C356 0.032(3) 0.028(4) 0.039(4) -0.008(3) 0.003(3) 0.003(3)
C361 0.033(4) 0.032(4) 0.035(4) -0.005(3) 0.009(3) -0.004(3)
C362 0.033(4) 0.041(4) 0.042(4) -0.005(3) 0.010(3) -0.007(3)
C363 0.027(3) 0.047(5) 0.059(5) 0.003(4) 0.007(3) 0.004(3)
C364 0.027(3) 0.033(4) 0.054(4) 0.002(3) 0.002(3) 0.006(3)
N411 0.028(3) 0.028(3) 0.041(3) -0.005(3) 0.001(2) 0.005(2)
C412 0.020(3) 0.033(4) 0.034(4) -0.010(3) 0.000(3) -0.003(3)
C413 0.031(4) 0.055(5) 0.033(4) -0.010(3) 0.010(3) -0.017(3)
C414 0.044(4) 0.068(5) 0.043(5) -0.007(4) 0.016(4) -0.013(4)
C415 0.030(4) 0.051(5) 0.073(6) -0.017(4) 0.019(4) 0.003(3)
C416 0.033(4) 0.037(4) 0.056(4) -0.008(3) 0.004(3) 0.006(3)
N421 0.047(3) 0.052(4) 0.043(4) -0.007(3) 0.000(3) -0.009(3)
N422 0.027(3) 0.024(3) 0.022(3) -0.007(2) 0.004(2) -0.008(2)
C423 0.012(3) 0.004(3) 0.005(3) 0.004(2) -0.004(2) -0.002(2)
C424 0.027(3) 0.027(4) 0.045(4) -0.001(3) -0.003(3) -0.001(3)
C425 0.041(4) 0.036(4) 0.027(4) 0.007(3) -0.007(3) -0.005(3)
C426 0.023(3) 0.028(4) 0.032(3) 0.002(3) -0.004(3) 0.001(3)
C431 0.018(3) 0.031(4) 0.032(3) -0.001(3) -0.007(3) 0.002(3)
C432 0.031(3) 0.030(4) 0.034(4) -0.004(3) 0.006(3) 0.000(3)
C433 0.025(3) 0.036(4) 0.048(4) -0.004(3) -0.001(3) -0.005(3)
C434 0.030(3) 0.044(4) 0.038(4) -0.015(3) -0.002(3) 0.009(3)
C435 0.012(3) 0.036(4) 0.045(4) 0.000(3) -0.003(3) -0.003(3)
C436 0.021(3) 0.029(4) 0.030(3) -0.002(3) -0.002(3) 0.000(3)
C441 0.024(3) 0.049(4) 0.036(4) -0.018(3) 0.006(3) -0.001(3)
C442 0.026(3) 0.054(5) 0.039(4) -0.001(4) 0.004(3) 0.006(3)
C443 0.030(3) 0.042(4) 0.050(4) 0.004(4) 0.011(3) -0.005(3)
C444 0.021(3) 0.030(4) 0.040(4) -0.010(3) 0.003(3) 0.001(3)
C445 0.030(4) 0.068(5) 0.050(4) -0.022(4) 0.005(3) -0.006(3)
N511 0.026(3) 0.033(3) 0.030(3) 0.003(2) 0.003(2) 0.000(2)
C512 0.030(3) 0.031(3) 0.031(3) 0.003(2) 0.004(2) -0.003(2)
C513 0.036(2) 0.032(2) 0.033(2) -0.001(2) 0.002(2) -0.001(2)
C514 0.038(2) 0.034(2) 0.038(2) 0.001(2) 0.000(2) -0.004(2)
C515 0.035(2) 0.037(3) 0.038(2) 0.003(2) 0.002(2) -0.007(2)
C516 0.032(3) 0.038(3) 0.035(3) 0.001(2) 0.003(2) -0.006(2)
N521 0.028(3) 0.033(3) 0.027(3) 0.006(2) -0.002(2) -0.005(2)
N522 0.023(2) 0.028(3) 0.022(3) 0.002(2) -0.004(2) -0.007(2)
C523 0.029(3) 0.036(4) 0.028(4) 0.002(3) -0.008(3) 0.002(3)
C524 0.029(3) 0.036(4) 0.025(3) -0.006(3) 0.004(3) 0.003(3)
C525 0.035(4) 0.047(4) 0.030(4) 0.000(3) 0.006(3) 0.000(3)
C526 0.024(3) 0.051(5) 0.039(4) -0.002(3) -0.001(3) -0.006(3)
C531 0.022(3) 0.032(4) 0.035(4) 0.011(3) -0.004(3) -0.003(3)
C532 0.040(4) 0.029(4) 0.045(4) 0.000(3) -0.001(3) -0.012(3)
C533 0.036(4) 0.041(4) 0.032(4) 0.007(3) -0.005(3) -0.009(3)
C534 0.032(3) 0.043(4) 0.032(4) 0.021(3) -0.006(3) -0.006(3)
C535 0.034(4) 0.040(4) 0.025(3) 0.009(3) 0.006(3) 0.000(3)
C536 0.028(3) 0.035(4) 0.029(3) 0.001(3) 0.002(3) -0.007(3)
C541 0.028(3) 0.042(4) 0.030(4) 0.016(3) 0.004(3) -0.005(3)
C542 0.041(4) 0.035(4) 0.042(4) 0.010(3) -0.004(3) -0.006(3)
C543 0.034(4) 0.037(4) 0.051(4) 0.006(4) -0.003(3) -0.012(3)
C544 0.031(3) 0.043(4) 0.038(4) 0.004(3) 0.004(3) -0.008(3)
N611 0.026(3) 0.051(4) 0.029(3) 0.007(3) 0.001(2) 0.001(3)
C612 0.033(4) 0.041(4) 0.026(3) -0.005(3) 0.011(3) -0.008(3)
C613 0.043(4) 0.046(5) 0.037(4) 0.002(3) 0.006(3) -0.002(3)
C614 0.075(6) 0.061(6) 0.046(5) -0.012(4) 0.013(4) -0.029(5)
C615 0.054(5) 0.089(7) 0.043(5) 0.005(5) -0.006(4) -0.043(5)
C616 0.033(4) 0.066(5) 0.041(4) 0.002(4) -0.010(3) -0.009(4)
N621 0.027(3) 0.033(3) 0.033(3) -0.001(2) -0.003(2) 0.010(2)
N622 0.029(3) 0.030(3) 0.030(3) 0.007(2) 0.000(2) -0.001(2)
C623 0.028(3) 0.032(4) 0.029(3) 0.007(3) 0.004(3) 0.008(3)
C624 0.051(4) 0.027(4) 0.036(4) -0.001(3) 0.009(3) 0.002(3)
C625 0.035(4) 0.040(4) 0.043(4) -0.001(3) 0.011(3) 0.017(3)
C626 0.030(3) 0.041(4) 0.030(4) -0.001(3) -0.001(3) -0.001(3)
C631 0.022(3) 0.047(4) 0.032(4) 0.002(3) -0.005(3) 0.007(3)
C632 0.031(3) 0.034(4) 0.034(4) -0.005(3) -0.002(3) -0.008(3)
C633 0.037(4) 0.044(4) 0.041(4) 0.006(4) -0.002(3) -0.013(3)
C634 0.028(3) 0.063(5) 0.029(4) -0.001(4) 0.002(3) -0.011(3)
C635 0.029(3) 0.056(5) 0.031(4) -0.008(3) -0.009(3) -0.001(3)
C636 0.024(3) 0.039(4) 0.030(4) -0.001(3) -0.006(3) 0.002(3)
C641 0.033(4) 0.046(4) 0.036(4) 0.003(3) -0.003(3) -0.002(3)
C642 0.056(4) 0.045(5) 0.028(4) -0.012(3) -0.014(3) 0.012(4)
C643 0.031(4) 0.048(5) 0.071(5) 0.008(4) 0.000(4) -0.008(3)
C644 0.037(4) 0.047(4) 0.033(4) -0.009(3) -0.003(3) -0.010(3)
N711 0.028(3) 0.031(3) 0.048(3) 0.003(3) 0.001(3) 0.012(2)
C712 0.032(3) 0.029(4) 0.046(4) 0.005(3) 0.006(3) 0.015(3)
C713 0.045(4) 0.040(4) 0.046(4) -0.005(4) 0.001(3) 0.017(4)
C714 0.051(4) 0.028(4) 0.070(5) -0.019(4) -0.013(4) 0.009(4)
C715 0.049(4) 0.033(4) 0.063(5) -0.003(4) 0.005(4) -0.005(3)
C716 0.037(4) 0.031(4) 0.058(5) 0.007(4) 0.005(3) -0.001(3)
N721 0.034(3) 0.036(3) 0.042(3) 0.004(3) 0.008(3) 0.000(3)
N722 0.028(3) 0.036(3) 0.043(3) 0.015(3) 0.006(2) 0.002(2)
C723 0.038(4) 0.033(4) 0.036(4) -0.005(3) 0.009(3) 0.011(3)
C724 0.060(5) 0.039(4) 0.047(4) -0.004(4) 0.009(4) 0.011(4)
C725 0.046(4) 0.056(5) 0.036(4) 0.001(4) 0.010(3) 0.006(4)
C726 0.036(4) 0.039(4) 0.041(4) 0.006(3) 0.013(3) -0.011(3)
N811 0.047(3) 0.049(4) 0.029(3) -0.012(3) 0.001(3) -0.011(3)
C812 0.062(5) 0.048(5) 0.036(4) -0.013(4) 0.005(4) -0.005(4)
C813 0.090(6) 0.040(5) 0.052(5) -0.009(4) -0.023(5) 0.009(4)
C814 0.083(6) 0.077(7) 0.057(5) -0.033(5) -0.002(5) -0.027(5)
C815 0.062(5) 0.062(6) 0.042(4) -0.017(4) 0.004(4) -0.010(4)
C816 0.048(4) 0.045(5) 0.044(4) -0.018(4) 0.002(4) -0.007(3)
N821 0.053(4) 0.068(5) 0.046(4) -0.021(3) -0.006(3) 0.017(3)
N822 0.049(4) 0.057(4) 0.034(3) -0.012(3) -0.002(3) -0.007(3)
C823 0.052(4) 0.050(5) 0.041(4) -0.014(4) -0.006(4) 0.003(4)
C824 0.084(6) 0.050(5) 0.074(6) -0.026(5) -0.026(5) 0.019(5)
C825 0.077(6) 0.082(7) 0.056(5) -0.026(5) -0.023(5) 0.027(5)
C826 0.040(4) 0.068(5) 0.033(4) -0.016(4) -0.006(3) -0.003(4)
N911 0.030(3) 0.061(4) 0.026(3) -0.010(3) -0.001(2) -0.005(3)
C912 0.034(3) 0.039(4) 0.026(4) -0.007(3) -0.001(3) 0.005(3)
C913 0.048(4) 0.039(4) 0.038(4) -0.004(3) 0.008(3) 0.000(3)
C914 0.045(4) 0.055(5) 0.039(4) -0.014(4) 0.023(3) -0.012(4)
C915 0.039(4) 0.053(5) 0.043(4) -0.011(4) 0.014(3) -0.007(3)
C916 0.033(4) 0.059(5) 0.032(4) -0.011(3) 0.008(3) 0.011(3)
N921 0.031(3) 0.069(4) 0.033(3) -0.017(3) -0.005(3) 0.007(3)
N922 0.028(3) 0.053(4) 0.029(3) -0.015(3) 0.004(2) 0.001(3)
C923 0.041(4) 0.047(4) 0.029(4) -0.010(3) 0.004(3) -0.002(3)
C924 0.041(4) 0.073(5) 0.036(4) -0.012(4) 0.004(3) 0.019(4)
C925 0.050(5) 0.089(6) 0.042(5) -0.015(4) -0.010(4) 0.017(4)

loop_
_atom_type_symbol
_atom_type_description
_atom_type_scat_dispersion_real
_atom_type_scat_dispersion_imag
_atom_type_scat_source
C C 0.0033 0.0016 'International Tables Vol C Tables 4.2.6.8 and 6.1.1.4'
H H 0.0000 0.0000 'International Tables Vol C Tables 4.2.6.8 and 6.1.1.4'
B B 0.0013 0.0007 'International Tables Vol C Tables 4.2.6.8 and 6.1.1.4'
N N 0.0061 0.0033 'International Tables Vol C Tables 4.2.6.8 and 6.1.1.4'
F F 0.0171 0.0103 'International Tables Vol C Tables 4.2.6.8 and 6.1.1.4'
Co Co 0.3494 0.9721 'International Tables Vol C Tables 4.2.6.8 and 6.1.1.4'
O O 0.0106 0.0060 'International Tables Vol C Tables 4.2.6.8 and 6.1.1.4'

loop_
_geom_angle_atom_site_label_1
_geom_angle_atom_site_label_2
_geom_angle_atom_site_label_3
_geom_angle
_geom_angle_site_symmetry_1
_geom_angle_site_symmetry_3
N322 Co1 N111 93.64(19) . .
N322 Co1 N211 91.72(18) . .
N111 Co1 N211 171.47(17) . .
N322 Co1 N122 160.06(18) . .
N111 Co1 N122 76.74(19) . .
N211 Co1 N122 100.07(18) . .
N322 Co1 N222 102.15(17) . .
N111 Co1 N222 95.25(17) . .
N211 Co1 N222 77.11(17) . .
N122 Co1 N222 96.16(17) . .
N322 Co1 N311 75.56(19) . .
N111 Co1 N311 92.94(17) . .
N211 Co1 N311 94.83(17) . .
N122 Co1 N311 87.39(19) . .
N222 Co1 N311 171.63(18) . .
N142 Co2 N422 101.68(17) . .
N142 Co2 N511 168.16(18) . .
N422 Co2 N511 90.06(17) . .
N142 Co2 N131 76.33(19) . .
N422 Co2 N131 168.35(17) . .
N511 Co2 N131 92.45(19) . .
N142 Co2 N522 99.36(17) . .
N422 Co2 N522 102.94(16) . .
N511 Co2 N522 76.28(16) . .
N131 Co2 N522 88.71(17) . .
N142 Co2 N411 89.19(17) . .
N422 Co2 N411 75.72(17) . .
N511 Co2 N411 95.21(17) . .
N131 Co2 N411 92.71(18) . .
N522 Co2 N411 171.43(17) . .
N611 Co3 N711 174.37(19) . .
N611 Co3 N722 99.41(19) . .
N711 Co3 N722 76.99(19) . .
N611 Co3 N242 93.78(18) . .
N711 Co3 N242 90.85(19) . .
N722 Co3 N242 160.04(19) . .
N611 Co3 N622 76.92(19) . .
N711 Co3 N622 98.95(18) . .
N722 Co3 N622 95.07(17) . .
N242 Co3 N622 102.51(17) . .
N611 Co3 N231 95.68(18) . .
N711 Co3 N231 88.54(17) . .
N722 Co3 N231 87.76(16) . .
N242 Co3 N231 76.01(16) . .
N622 Co3 N231 172.41(18) . .
N822 Co4 N331 90.91(19) . .
N822 Co4 N922 159.25(19) . .
N331 Co4 N922 103.75(18) . .
N822 Co4 N911 90.8(2) . .
N331 Co4 N911 172.0(2) . .
N922 Co4 N911 76.69(18) . .
N822 Co4 N342 102.3(2) . .
N331 Co4 N342 77.26(18) . .
N922 Co4 N342 95.31(19) . .
N911 Co4 N342 94.75(18) . .
N822 Co4 N811 76.4(2) . .
N331 Co4 N811 93.50(19) . .
N922 Co4 N811 87.9(2) . .
N911 Co4 N811 94.49(19) . .
N342 Co4 N811 170.69(18) . .
C116 N111 C112 117.6(5) . .
C116 N111 Co1 126.6(4) . .
C112 N111 Co1 115.6(4) . .
N111 C112 C113 122.8(6) . .
N111 C112 C123 115.7(5) . .
C113 C112 C123 121.6(6) . .
C114 C113 C112 116.9(6) . .
C114 C113 H113 121.5 . .
C112 C113 H113 121.5 . .
C113 C114 C115 120.7(6) . .
C113 C114 H114 119.6 . .
C115 C114 H114 119.6 . .
C116 C115 C114 119.0(6) . .
C116 C115 H115 120.5 . .
C114 C115 H115 120.5 . .
N111 C116 C115 122.9(6) . .
N111 C116 H116 118.5 . .
C115 C116 H116 118.5 . .
C125 N121 N122 110.9(5) . .
C125 N121 C126 126.7(6) . .
N122 N121 C126 122.2(5) . .
C123 N122 N121 105.0(5) . .
C123 N122 Co1 114.7(4) . .
N121 N122 Co1 139.0(4) . .
N122 C123 C124 112.0(6) . .
N122 C123 C112 116.9(6) . .
C124 C123 C112 131.0(6) . .
C123 C124 C125 104.5(6) . .
C123 C124 H124 127.8 . .
C125 C124 H124 127.8 . .
N121 C125 C124 107.6(6) . .
N121 C125 H125 126.2 . .
C124 C125 H125 126.2 . .
N121 C126 C151 113.7(5) . .
N121 C126 H12A 108.8 . .
C151 C126 H12A 108.8 . .
N121 C126 H12B 108.8 . .
C151 C126 H12B 108.8 . .
H12A C126 H12B 107.7 . .
C136 N131 C132 118.0(5) . .
C136 N131 Co2 126.4(4) . .
C132 N131 Co2 115.5(4) . .
N131 C132 C133 121.1(6) . .
N131 C132 C143 115.2(5) . .
C133 C132 C143 123.7(6) . .
C134 C133 C132 119.6(7) . .
C134 C133 H133 120.2 . .
C132 C133 H133 120.2 . .
C133 C134 C135 120.4(7) . .
C133 C134 H134 119.8 . .
C135 C134 H134 119.8 . .
C136 C135 C134 117.8(7) . .
C136 C135 H135 121.1 . .
C134 C135 H135 121.1 . .
N131 C136 C135 123.0(7) . .
N131 C136 H136 118.5 . .
C135 C136 H136 118.5 . .
C145 N141 N142 111.5(5) . .
C145 N141 C146 126.4(5) . .
N142 N141 C146 121.8(5) . .
C143 N142 N141 104.6(5) . .
C143 N142 Co2 114.1(4) . .
N141 N142 Co2 140.7(4) . .
N142 C143 C144 111.0(5) . .
N142 C143 C132 118.0(5) . .
C144 C143 C132 131.0(6) . .
C145 C144 C143 105.7(6) . .
C145 C144 H144 127.2 . .
C143 C144 H144 127.2 . .
N141 C145 C144 107.2(6) . .
N141 C145 H145 126.4 . .
C144 C145 H145 126.4 . .
N141 C146 C161 113.7(5) . .
N141 C146 H14A 108.8 . .
C161 C146 H14A 108.8 . .
N141 C146 H14B 108.8 . .
C161 C146 H14B 108.8 . .
H14A C146 H14B 107.7 . .
C152 C151 C156 119.8(5) . .
C152 C151 C126 121.7(6) . .
C156 C151 C126 118.5(5) . .
C151 C152 C153 121.4(6) . .
C151 C152 H152 119.3 . .
C153 C152 H152 119.3 . .
C154 C153 C152 120.8(5) . .
C154 C153 H153 119.6 . .
C152 C153 H153 119.6 . .
C153 C154 C155 121.0(5) . .
C153 C154 H154 119.5 . .
C155 C154 H154 119.5 . .
C154 C155 C161 123.3(5) . .
C154 C155 C156 118.6(5) . .
C161 C155 C156 118.2(5) . .
C164 C156 C151 123.6(5) . .
C164 C156 C155 118.2(5) . .
C151 C156 C155 118.2(5) . .
C162 C161 C155 121.7(5) . .
C162 C161 C146 120.3(5) . .
C155 C161 C146 118.0(5) . .
C161 C162 C163 118.8(6) . .
C161 C162 H162 120.6 . .
C163 C162 H162 120.6 . .
C164 C163 C162 121.3(6) . .
C164 C163 H163 119.3 . .
C162 C163 H163 119.3 . .
C163 C164 C156 121.7(5) . .
C163 C164 H164 119.1 . .
C156 C164 H164 119.1 . .
C216 N211 C212 118.0(5) . .
C216 N211 Co1 125.5(4) . .
C212 N211 Co1 116.5(3) . .
N211 C212 C213 123.7(5) . .
N211 C212 C223 114.1(5) . .
C213 C212 C223 122.2(5) . .
C212 C213 C214 117.7(6) . .
C212 C213 H213 121.2 . .
C214 C213 H213 121.2 . .
C215 C214 C213 119.0(6) . .
C215 C214 H214 120.5 . .
C213 C214 H214 120.5 . .
C216 C215 C214 119.4(6) . .
C216 C215 H215 120.3 . .
C214 C215 H215 120.3 . .
N211 C216 C215 122.1(6) . .
N211 C216 H216 118.9 . .
C215 C216 H216 118.9 . .
C225 N221 N222 109.9(5) . .
C225 N221 C226 125.4(5) . .
N222 N221 C226 123.8(4) . .
C223 N222 N221 105.2(4) . .
C223 N222 Co1 111.5(3) . .
N221 N222 Co1 143.3(4) . .
N222 C223 C224 110.8(5) . .
N222 C223 C212 120.4(5) . .
C224 C223 C212 128.8(6) . .
C225 C224 C223 104.5(6) . .
C225 C224 H224 127.7 . .
C223 C224 H224 127.7 . .
C224 C225 N221 109.5(5) . .
C224 C225 H225 125.2 . .
N221 C225 H225 125.2 . .
N221 C226 C251 112.4(5) . .
N221 C226 H22A 109.1 . .
C251 C226 H22A 109.1 . .
N221 C226 H22B 109.1 . .
C251 C226 H22B 109.1 . .
H22A C226 H22B 107.8 . .
C232 N231 C236 120.0 . .
C232 N231 Co3 114.12(18) . .
C236 N231 Co3 125.71(18) . .
C233 C232 N231 120.0 . .
C233 C232 C243 124.0(3) . .
N231 C232 C243 115.8(3) . .
C234 C233 C232 120.0 . .
C234 C233 H233 120.0 . .
C232 C233 H233 120.0 . .
C233 C234 C235 120.0 . .
C233 C234 H234 120.0 . .
C235 C234 H234 120.0 . .
C234 C235 C236 120.0 . .
C234 C235 H235 120.0 . .
C236 C235 H235 120.0 . .
C235 C236 N231 120.0 . .
C235 C236 H236 120.0 . .
N231 C236 H236 120.0 . .
C245 N241 N242 111.3(5) . .
C245 N241 C246 127.8(5) . .
N242 N241 C246 120.9(5) . .
C243 N242 N241 104.7(4) . .
C243 N242 Co3 114.7(4) . .
N241 N242 Co3 139.5(4) . .
N242 C243 C232 119.0(5) . .
N242 C243 C244 110.4(5) . .
C232 C243 C244 130.5(5) . .
C245 C244 C243 106.2(5) . .
C245 C244 H244 126.9 . .
C243 C244 H244 126.9 . .
N241 C245 C244 107.4(5) . .
N241 C245 H245 126.3 . .
C244 C245 H245 126.3 . .
N241 C246 C261 114.7(5) . .
N241 C246 H24A 108.6 . .
C261 C246 H24A 108.6 . .
N241 C246 H24B 108.6 . .
C261 C246 H24B 108.6 . .
H24A C246 H24B 107.6 . .
C252 C251 C256 119.5(5) . .
C252 C251 C226 120.4(5) . .
C256 C251 C226 120.1(5) . .
C251 C252 C253 120.3(6) . .
C251 C252 H252 119.8 . .
C253 C252 H252 119.8 . .
C254 C253 C252 121.1(6) . .
C254 C253 H253 119.4 . .
C252 C253 H253 119.4 . .
C253 C254 C255 119.7(6) . .
C253 C254 H254 120.1 . .
C255 C254 H254 120.1 . .
C256 C255 C254 119.9(5) . .
C256 C255 C261 119.0(5) . .
C254 C255 C261 121.1(5) . .
C255 C256 C251 119.3(5) . .
C255 C256 C264 120.1(5) . .
C251 C256 C264 120.5(5) . .
C262 C261 C255 120.3(6) . .
C262 C261 C246 122.6(5) . .
C255 C261 C246 117.0(5) . .
C261 C262 C263 121.2(6) . .
C261 C262 H262 119.4 . .
C263 C262 H262 119.4 . .
C264 C263 C262 120.3(6) . .
C264 C263 H263 119.8 . .
C262 C263 H263 119.8 . .
C263 C264 C256 119.0(6) . .
C263 C264 H264 120.5 . .
C256 C264 H264 120.5 . .
C312 N311 C316 118.1(5) . .
C312 N311 Co1 115.6(4) . .
C316 N311 Co1 126.3(4) . .
N311 C312 C313 122.2(6) . .
N311 C312 C323 114.8(5) . .
C313 C312 C323 122.9(6) . .
C312 C313 C314 119.1(7) . .
C312 C313 H313 120.4 . .
C314 C313 H313 120.4 . .
C313 C314 C315 120.6(6) . .
C313 C314 H314 119.7 . .
C315 C314 H314 119.7 . .
C314 C315 C316 115.7(7) . .
C314 C315 H315 122.1 . .
C316 C315 H315 122.1 . .
N311 C316 C315 124.3(7) . .
N311 C316 H316 117.9 . .
C315 C316 H316 117.9 . .
C325 N321 N322 111.2(5) . .
C325 N321 C326 127.4(6) . .
N322 N321 C326 120.9(5) . .
C323 N322 N321 104.2(5) . .
C323 N322 Co1 116.1(4) . .
N321 N322 Co1 139.7(4) . .
N322 C323 C324 111.8(6) . .
N322 C323 C312 117.9(5) . .
C324 C323 C312 130.2(5) . .
C325 C324 C323 105.2(5) . .
C325 C324 H324 127.4 . .
C323 C324 H324 127.4 . .
N321 C325 C324 107.7(6) . .
N321 C325 H325 126.1 . .
C324 C325 H325 126.1 . .
N321 C326 C351 111.2(5) . .
N321 C326 H32A 109.4 . .
C351 C326 H32A 109.4 . .
N321 C326 H32B 109.4 . .
C351 C326 H32B 109.4 . .
H32A C326 H32B 108.0 . .
C336 N331 C332 117.6(5) . .
C336 N331 Co4 126.9(5) . .
C332 N331 Co4 115.3(4) . .
N331 C332 C333 122.9(6) . .
N331 C332 C343 115.7(5) . .
C333 C332 C343 121.3(6) . .
C334 C333 C332 118.9(6) . .
C334 C333 H333 120.6 . .
C332 C333 H333 120.6 . .
C333 C334 C335 119.1(6) . .
C333 C334 H334 120.4 . .
C335 C334 H334 120.4 . .
C334 C335 C336 118.9(7) . .
C334 C335 H335 120.5 . .
C336 C335 H335 120.5 . .
N331 C336 C335 122.5(7) . .
N331 C336 H336 118.7 . .
C335 C336 H336 118.7 . .
C345 N341 N342 112.8(5) . .
C345 N341 C346 124.6(5) . .
N342 N341 C346 122.3(5) . .
C343 N342 N341 102.8(5) . .
C343 N342 Co4 112.8(4) . .
N341 N342 Co4 144.3(3) . .
N342 C343 C344 112.4(5) . .
N342 C343 C332 118.7(6) . .
C344 C343 C332 128.8(5) . .
C345 C344 C343 104.8(5) . .
C345 C344 H344 127.6 . .
C343 C344 H344 127.6 . .
N341 C345 C344 107.1(6) . .
N341 C345 H345 126.4 . .
C344 C345 H345 126.4 . .
N341 C346 C361 112.7(5) . .
N341 C346 H34A 109.0 . .
C361 C346 H34A 109.0 . .
N341 C346 H34B 109.0 . .
C361 C346 H34B 109.0 . .
H34A C346 H34B 107.8 . .
C352 C351 C356 121.7(6) . .
C352 C351 C326 120.8(5) . .
C356 C351 C326 117.5(5) . .
C351 C352 C353 119.5(6) . .
C351 C352 H352 120.2 . .
C353 C352 H352 120.2 . .
C354 C353 C352 122.4(6) . .
C354 C353 H353 118.8 . .
C352 C353 H353 118.8 . .
C353 C354 C355 118.4(6) . .
C353 C354 H354 120.8 . .
C355 C354 H354 120.8 . .
C356 C355 C361 118.8(5) . .
C356 C355 C354 119.8(5) . .
C361 C355 C354 121.3(6) . .
C364 C356 C355 118.6(5) . .
C364 C356 C351 123.3(6) . .
C355 C356 C351 118.1(5) . .
C362 C361 C355 119.7(6) . .
C362 C361 C346 121.6(5) . .
C355 C361 C346 118.8(5) . .
C361 C362 C363 120.9(6) . .
C361 C362 H362 119.5 . .
C363 C362 H362 119.5 . .
C364 C363 C362 120.5(6) . .
C364 C363 H363 119.7 . .
C362 C363 H363 119.7 . .
C363 C364 C356 121.4(6) . .
C363 C364 H364 119.3 . .
C356 C364 H364 119.3 . .
C416 N411 C412 118.8(5) . .
C416 N411 Co2 125.7(4) . .
C412 N411 Co2 115.5(3) . .
N411 C412 C413 122.5(5) . .
N411 C412 N421 114.8(5) . .
C413 C412 N421 122.6(6) . .
C414 C413 C412 118.6(6) . .
C414 C413 H413 120.7 . .
C412 C413 H413 120.7 . .
C415 C414 C413 120.1(6) . .
C415 C414 H414 119.9 . .
C413 C414 H414 119.9 . .
C414 C415 C416 119.2(6) . .
C414 C415 H415 120.4 . .
C416 C415 H415 120.4 . .
N411 C416 C415 120.7(6) . .
N411 C416 H416 119.6 . .
C415 C416 H416 119.6 . .
N422 N421 C425 111.4(5) . .
N422 N421 C412 117.3(5) . .
C425 N421 C412 131.1(5) . .
N421 N422 C423 104.7(4) . .
N421 N422 Co2 115.7(4) . .
C423 N422 Co2 139.1(3) . .
C424 C423 N422 111.0(4) . .
C424 C423 C426 127.4(5) . .
N422 C423 C426 121.6(4) . .
C423 C424 C425 108.3(5) . .
C423 C424 H424 125.8 . .
C425 C424 H424 125.8 . .
C424 C425 N421 104.5(5) . .
C424 C425 H425 127.8 . .
N421 C425 H425 127.8 . .
C423 C426 C431 112.6(4) . .
C423 C426 H42A 109.1 . .
C431 C426 H42A 109.1 . .
C423 C426 H42B 109.1 . .
C431 C426 H42B 109.1 . .
H42A C426 H42B 107.8 . .
C432 C431 C436 120.5(5) . .
C432 C431 C426 123.0(5) . .
C436 C431 C426 116.5(5) . .
C431 C432 C433 120.6(5) . .
C431 C432 H432 119.7 . .
C433 C432 H432 119.7 . .
C434 C433 C432 121.3(6) . .
C434 C433 H433 119.3 . .
C432 C433 H433 119.3 . .
C433 C434 C435 120.3(6) . .
C433 C434 H434 119.8 . .
C435 C434 H434 119.8 . .
C436 C435 C434 118.8(5) . .
C436 C435 C441 118.7(5) . .
C434 C435 C441 122.5(6) . .
C435 C436 C444 120.3(5) . .
C435 C436 C431 118.4(5) . .
C444 C436 C431 121.2(5) . .
C442 C441 C435 120.1(6) . .
C442 C441 C445 120.7(5) . .
C435 C441 C445 119.2(6) . .
C441 C442 C443 120.6(6) . .
C441 C442 H442 119.7 . .
C443 C442 H442 119.7 . .
C444 C443 C442 121.0(6) . .
C444 C443 H443 119.5 . .
C442 C443 H443 119.5 . .
C443 C444 C436 119.2(6) . .
C443 C444 H444 120.4 . .
C436 C444 H444 120.4 . .
N921 C445 C441 112.3(5) 7 .
N921 C445 H44A 109.1 7 .
C441 C445 H44A 109.1 . .
N921 C445 H44B 109.1 7 .
C441 C445 H44B 109.1 . .
H44A C445 H44B 107.9 . .
C512 N511 C516 117.2(5) . .
C512 N511 Co2 116.2(4) . .
C516 N511 Co2 126.2(4) . .
N511 C512 C513 121.9(5) . .
N511 C512 C523 115.1(5) . .
C513 C512 C523 122.9(5) . .
C514 C513 C512 120.0(6) . .
C514 C513 H513 120.0 . .
C512 C513 H513 120.0 . .
C513 C514 C515 118.4(6) . .
C513 C514 H514 120.8 . .
C515 C514 H514 120.8 . .
C516 C515 C514 119.3(6) . .
C516 C515 H515 120.4 . .
C514 C515 H515 120.4 . .
N511 C516 C515 123.2(5) . .
N511 C516 H516 118.4 . .
C515 C516 H516 118.4 . .
C525 N521 N522 111.5(5) . .
C525 N521 C526 128.4(5) . .
N522 N521 C526 120.1(5) . .
C523 N522 N521 103.6(4) . .
C523 N522 Co2 113.3(3) . .
N521 N522 Co2 142.4(4) . .
N522 C523 C524 111.6(5) . .
N522 C523 C512 118.3(5) . .
C524 C523 C512 130.1(6) . .
C525 C524 C523 104.4(5) . .
C525 C524 H524 127.8 . .
C523 C524 H524 127.8 . .
N521 C525 C524 108.8(5) . .
N521 C525 H525 125.6 . .
C524 C525 H525 125.6 . .
N521 C526 C531 113.4(5) . .
N521 C526 H52A 108.9 . .
C531 C526 H52A 108.9 . .
N521 C526 H52B 108.9 . .
C531 C526 H52B 108.9 . .
H52A C526 H52B 107.7 . .
C532 C531 C536 118.8(5) . .
C532 C531 C526 122.2(5) . .
C536 C531 C526 118.9(5) . .
C533 C532 C531 120.1(6) . .
C533 C532 H532 120.0 . .
C531 C532 H532 120.0 . .
C534 C533 C532 121.4(6) . .
C534 C533 H533 119.3 . .
C532 C533 H533 119.3 . .
C533 C534 C535 120.9(6) . .
C533 C534 H534 119.5 . .
C535 C534 H534 119.5 . .
C534 C535 C536 118.6(6) . .
C534 C535 C541 121.9(6) . .
C536 C535 C541 119.4(5) . .
C535 C536 C531 120.0(5) . .
C535 C536 C544 119.2(6) . .
C531 C536 C544 120.8(6) . .
C542 C541 C535 118.9(6) . .
C542 C541 C726 120.5(6) . 7
C535 C541 C726 120.6(5) . 7
C541 C542 C543 121.9(6) . .
C541 C542 H542 119.1 . .
C543 C542 H542 119.1 . .
C544 C543 C542 120.0(6) . .
C544 C543 H543 120.0 . .
C542 C543 H543 120.0 . .
C543 C544 C536 120.5(6) . .
C543 C544 H544 119.8 . .
C536 C544 H544 119.8 . .
C612 N611 C616 116.5(6) . .
C612 N611 Co3 116.8(4) . .
C616 N611 Co3 126.6(5) . .
N611 C612 C613 122.6(6) . .
N611 C612 C623 114.3(5) . .
C613 C612 C623 123.1(6) . .
C614 C613 C612 119.5(7) . .
C614 C613 H613 120.2 . .
C612 C613 H613 120.2 . .
C613 C614 C615 119.0(7) . .
C613 C614 H614 120.5 . .
C615 C614 H614 120.5 . .
C616 C615 C614 118.8(7) . .
C616 C615 H615 120.6 . .
C614 C615 H615 120.6 . .
C615 C616 N611 123.5(7) . .
C615 C616 H616 118.3 . .
N611 C616 H616 118.3 . .
C625 N621 N622 111.1(5) . .
C625 N621 C626 125.3(5) . .
N622 N621 C626 122.8(5) . .
C623 N622 N621 105.4(4) . .
C623 N622 Co3 112.9(4) . .
N621 N622 Co3 141.8(4) . .
N622 C623 C624 111.5(5) . .
N622 C623 C612 118.4(5) . .
C624 C623 C612 129.9(6) . .
C623 C624 C625 104.7(6) . .
C623 C624 H624 127.6 . .
C625 C624 H624 127.6 . .
N621 C625 C624 107.4(5) . .
N621 C625 H625 126.3 . .
C624 C625 H625 126.3 . .
N621 C626 C631 113.3(5) . .
N621 C626 H62A 108.9 . .
C631 C626 H62A 108.9 . .
N621 C626 H62B 108.9 . .
C631 C626 H62B 108.9 . .
H62A C626 H62B 107.7 . .
C632 C631 C636 120.4(5) . .
C632 C631 C626 121.0(6) . .
C636 C631 C626 118.6(5) . .
C631 C632 C633 122.3(6) . .
C631 C632 H632 118.9 . .
C633 C632 H632 118.9 . .
C634 C633 C632 119.4(6) . .
C634 C633 H633 120.3 . .
C632 C633 H633 120.3 . .
C633 C634 C635 121.3(6) . .
C633 C634 H634 119.4 . .
C635 C634 H634 119.4 . .
C641 C635 C634 122.1(6) . .
C641 C635 C636 119.3(6) . .
C634 C635 C636 118.6(6) . .
C644 C636 C631 123.1(5) . .
C644 C636 C635 119.0(6) . .
C631 C636 C635 117.9(5) . .
C642 C641 C635 121.1(6) . .
C642 C641 C826 120.4(6) . 7
C635 C641 C826 118.5(6) . 7
C641 C642 C643 119.9(6) . .
C641 C642 H642 120.1 . .
C643 C642 H642 120.1 . .
C644 C643 C642 119.2(6) . .
C644 C643 H643 120.4 . .
C642 C643 H643 120.4 . .
C643 C644 C636 121.5(6) . .
C643 C644 H644 119.2 . .
C636 C644 H644 119.2 . .
C716 N711 C712 118.1(6) . .
C716 N711 Co3 126.2(4) . .
C712 N711 Co3 115.7(4) . .
N711 C712 C713 120.7(6) . .
N711 C712 C723 115.1(6) . .
C713 C712 C723 124.2(6) . .
C714 C713 C712 121.6(6) . .
C714 C713 H713 119.2 . .
C712 C713 H713 119.2 . .
C713 C714 C715 118.2(6) . .
C713 C714 H714 120.9 . .
C715 C714 H714 120.9 . .
C716 C715 C714 118.9(6) . .
C716 C715 H715 120.5 . .
C714 C715 H715 120.5 . .
N711 C716 C715 122.5(6) . .
N711 C716 H716 118.8 . .
C715 C716 H716 118.8 . .
C725 N721 N722 110.2(5) . .
C725 N721 C726 127.6(5) . .
N722 N721 C726 122.0(5) . .
C723 N722 N721 104.3(5) . .
C723 N722 Co3 113.9(4) . .
N721 N722 Co3 140.6(4) . .
N722 C723 C724 111.4(6) . .
N722 C723 C712 118.2(5) . .
C724 C723 C712 130.3(6) . .
C725 C724 C723 105.8(6) . .
C725 C724 H724 127.1 . .
C723 C724 H724 127.1 . .
C724 C725 N721 108.1(6) . .
C724 C725 H725 125.9 . .
N721 C725 H725 125.9 . .
N721 C726 C541 113.4(5) . 7
N721 C726 H72A 108.9 . .
C541 C726 H72A 108.9 7 .
N721 C726 H72B 108.9 . .
C541 C726 H72B 108.9 7 .
H72A C726 H72B 107.7 . .
C816 N811 C812 118.8(6) . .
C816 N811 Co4 127.0(5) . .
C812 N811 Co4 114.1(4) . .
N811 C812 C813 120.4(7) . .
N811 C812 C823 117.4(6) . .
C813 C812 C823 121.9(7) . .
C814 C813 C812 120.0(8) . .
C814 C813 H813 120.0 . .
C812 C813 H813 120.0 . .
C813 C814 C815 117.6(8) . .
C813 C814 H814 121.2 . .
C815 C814 H814 121.2 . .
C816 C815 C814 120.5(7) . .
C816 C815 H815 119.8 . .
C814 C815 H815 119.8 . .
N811 C816 C815 122.6(7) . .
N811 C816 H816 118.7 . .
C815 C816 H816 118.7 . .
C825 N821 N822 110.1(6) . .
C825 N821 C826 128.8(6) . .
N822 N821 C826 120.3(6) . .
C823 N822 N821 105.2(6) . .
C823 N822 Co4 115.3(4) . .
N821 N822 Co4 137.1(5) . .
N822 C823 C824 110.4(6) . .
N822 C823 C812 115.6(6) . .
C824 C823 C812 134.0(7) . .
C825 C824 C823 105.9(7) . .
C825 C824 H824 127.1 . .
C823 C824 H824 127.1 . .
N821 C825 C824 108.5(7) . .
N821 C825 H825 125.7 . .
C824 C825 H825 125.7 . .
N821 C826 C641 113.6(6) . 7
N821 C826 H82A 108.9 . .
C641 C826 H82A 108.9 7 .
N821 C826 H82B 108.9 . .
C641 C826 H82B 108.9 7 .
H82A C826 H82B 107.7 . .
C912 N911 C916 117.3(5) . .
C912 N911 Co4 116.6(4) . .
C916 N911 Co4 126.0(4) . .
N911 C912 C913 122.1(5) . .
N911 C912 C923 113.8(5) . .
C913 C912 C923 124.0(6) . .
C914 C913 C912 118.9(6) . .
C914 C913 H913 120.6 . .
C912 C913 H913 120.6 . .
C913 C914 C915 121.0(6) . .
C913 C914 H914 119.5 . .
C915 C914 H914 119.5 . .
C916 C915 C914 117.2(6) . .
C916 C915 H915 121.4 . .
C914 C915 H915 121.4 . .
N911 C916 C915 123.4(6) . .
N911 C916 H916 118.3 . .
C915 C916 H916 118.3 . .
C925 N921 N922 110.6(5) . .
C925 N921 C445 127.9(6) . 7
N922 N921 C445 121.4(5) . 7
C923 N922 N921 105.3(5) . .
C923 N922 Co4 114.3(4) . .
N921 N922 Co4 139.8(4) . .
N922 C923 C924 110.9(5) . .
N922 C923 C912 118.3(6) . .
C924 C923 C912 130.6(6) . .
C925 C924 C923 103.4(6) . .
C925 C924 H924 128.3 . .
C923 C924 H924 128.3 . .
N921 C925 C924 109.9(6) . .
N921 C925 H925 125.0 . .
C924 C925 H925 125.0 . .
F12 B11 F15 110.2(4) . .
F12 B11 F13 110.3(4) . .
F15 B11 F13 109.0(4) . .
F12 B11 F14 109.9(4) . .
F15 B11 F14 108.8(4) . .
F13 B11 F14 108.6(4) . .
F25 B21 F22 113.9(4) . .
F25 B21 F24 113.3(4) . .
F22 B21 F24 109.4(4) . .
F25 B21 F23 109.1(4) . .
F22 B21 F23 105.5(4) . .
F24 B21 F23 104.8(4) . .
F32 B31 F35 111.3(4) . .
F32 B31 F34 109.5(4) . .
F35 B31 F34 109.4(4) . .
F32 B31 F33 109.5(4) . .
F35 B31 F33 109.3(4) . .
F34 B31 F33 107.8(4) . .
F45 B41 F43 111.5(6) . .
F45 B41 F42 110.8(6) . .
F43 B41 F42 109.5(5) . .
F45 B41 F44 109.3(5) . .
F43 B41 F44 108.2(5) . .
F42 B41 F44 107.4(5) . .
F52 B51 F54 113.4(5) . .
F52 B51 F55 111.3(5) . .
F54 B51 F55 107.5(5) . .
F52 B51 F53 111.3(5) . .
F54 B51 F53 107.2(5) . .
F55 B51 F53 105.7(5) . .
O11 C12 H12C 109.5 . .
O11 C12 H12D 109.5 . .
H12C C12 H12D 109.5 . .
O11 C12 H12E 109.5 . .
H12C C12 H12E 109.5 . .
H12D C12 H12E 109.5 . .
O21 C22 H22C 109.5 . .
O21 C22 H22D 109.5 . .
H22C C22 H22D 109.5 . .
O21 C22 H22E 109.5 . .
H22C C22 H22E 109.5 . .
H22D C22 H22E 109.5 . .
O31 C32 H32C 109.5 . .
O31 C32 H32D 109.5 . .
H32C C32 H32D 109.5 . .
O31 C32 H32E 109.5 . .
H32C C32 H32E 109.5 . .
H32D C32 H32E 109.5 . .

loop_
_geom_bond_atom_site_label_1
_geom_bond_atom_site_label_2
_geom_bond_distance
_geom_bond_site_symmetry_2
Co1 N322 2.128(5) .
Co1 N111 2.133(5) .
Co1 N211 2.134(5) .
Co1 N122 2.154(5) .
Co1 N222 2.198(4) .
Co1 N311 2.203(5) .
Co2 N142 2.140(5) .
Co2 N422 2.141(5) .
Co2 N511 2.146(5) .
Co2 N131 2.147(5) .
Co2 N522 2.179(4) .
Co2 N411 2.183(5) .
Co3 N611 2.112(5) .
Co3 N711 2.143(5) .
Co3 N722 2.145(5) .
Co3 N242 2.147(5) .
Co3 N622 2.173(5) .
Co3 N231 2.178(3) .
Co4 N822 2.138(6) .
Co4 N331 2.139(5) .
Co4 N922 2.141(5) .
Co4 N911 2.144(5) .
Co4 N342 2.171(5) .
Co4 N811 2.181(5) .
N111 C116 1.340(7) .
N111 C112 1.365(7) .
C112 C113 1.407(8) .
C112 C123 1.455(8) .
C113 C114 1.375(9) .
C113 H113 0.9500 .
C114 C115 1.381(9) .
C114 H114 0.9500 .
C115 C116 1.371(9) .
C115 H115 0.9500 .
C116 H116 0.9500 .
N121 C125 1.343(8) .
N121 N122 1.368(6) .
N121 C126 1.436(7) .
N122 C123 1.350(7) .
C123 C124 1.372(9) .
C124 C125 1.406(9) .
C124 H124 0.9500 .
C125 H125 0.9500 .
C126 C151 1.513(8) .
C126 H12A 0.9900 .
C126 H12B 0.9900 .
N131 C136 1.359(8) .
N131 C132 1.360(8) .
C132 C133 1.382(9) .
C132 C143 1.431(8) .
C133 C134 1.368(10) .
C133 H133 0.9500 .
C134 C135 1.377(10) .
C134 H134 0.9500 .
C135 C136 1.377(9) .
C135 H135 0.9500 .
C136 H136 0.9500 .
N141 C145 1.351(7) .
N141 N142 1.371(6) .
N141 C146 1.450(7) .
N142 C143 1.358(7) .
C143 C144 1.389(8) .
C144 C145 1.386(9) .
C144 H144 0.9500 .
C145 H145 0.9500 .
C146 C161 1.516(8) .
C146 H14A 0.9900 .
C146 H14B 0.9900 .
C151 C152 1.374(8) .
C151 C156 1.421(8) .
C152 C153 1.382(8) .
C152 H152 0.9500 .
C153 C154 1.358(8) .
C153 H153 0.9500 .
C154 C155 1.406(7) .
C154 H154 0.9500 .
C155 C161 1.410(8) .
C155 C156 1.449(8) .
C156 C164 1.399(7) .
C161 C162 1.382(8) .
C162 C163 1.407(8) .
C162 H162 0.9500 .
C163 C164 1.354(8) .
C163 H163 0.9500 .
C164 H164 0.9500 .
N211 C216 1.347(7) .
N211 C212 1.348(7) .
C212 C213 1.365(8) .
C212 C223 1.475(8) .
C213 C214 1.404(8) .
C213 H213 0.9500 .
C214 C215 1.381(9) .
C214 H214 0.9500 .
C215 C216 1.372(9) .
C215 H215 0.9500 .
C216 H216 0.9500 .
N221 C225 1.351(7) .
N221 N222 1.355(6) .
N221 C226 1.445(7) .
N222 C223 1.333(7) .
C223 C224 1.409(8) .
C224 C225 1.329(8) .
C224 H224 0.9500 .
C225 H225 0.9500 .
C226 C251 1.514(8) .
C226 H22A 0.9900 .
C226 H22B 0.9900 .
N231 C232 1.3900 .
N231 C236 1.3900 .
C232 C233 1.3900 .
C232 C243 1.398(6) .
C233 C234 1.3900 .
C233 H233 0.9500 .
C234 C235 1.3900 .
C234 H234 0.9500 .
C235 C236 1.3900 .
C235 H235 0.9500 .
C236 H236 0.9500 .
N241 C245 1.356(7) .
N241 N242 1.371(6) .
N241 C246 1.448(7) .
N242 C243 1.355(7) .
C243 C244 1.399(8) .
C244 C245 1.362(8) .
C244 H244 0.9500 .
C245 H245 0.9500 .
C246 C261 1.513(8) .
C246 H24A 0.9900 .
C246 H24B 0.9900 .
C251 C252 1.367(8) .
C251 C256 1.435(8) .
C252 C253 1.422(8) .
C252 H252 0.9500 .
C253 C254 1.357(8) .
C253 H253 0.9500 .
C254 C255 1.419(8) .
C254 H254 0.9500 .
C255 C256 1.403(8) .
C255 C261 1.441(8) .
C256 C264 1.438(8) .
C261 C262 1.344(8) .
C262 C263 1.430(8) .
C262 H262 0.9500 .
C263 C264 1.381(8) .
C263 H263 0.9500 .
C264 H264 0.9500 .
N311 C312 1.339(8) .
N311 C316 1.343(8) .
C312 C313 1.374(8) .
C312 C323 1.461(9) .
C313 C314 1.384(10) .
C313 H313 0.9500 .
C314 C315 1.391(10) .
C314 H314 0.9500 .
C315 C316 1.398(8) .
C315 H315 0.9500 .
C316 H316 0.9500 .
N321 C325 1.357(7) .
N321 N322 1.370(7) .
N321 C326 1.459(7) .
N322 C323 1.348(7) .
C323 C324 1.390(9) .
C324 C325 1.367(9) .
C324 H324 0.9500 .
C325 H325 0.9500 .
C326 C351 1.538(8) .
C326 H32A 0.9900 .
C326 H32B 0.9900 .
N331 C336 1.326(8) .
N331 C332 1.343(8) .
C332 C333 1.388(8) .
C332 C343 1.466(8) .
C333 C334 1.362(9) .
C333 H333 0.9500 .
C334 C335 1.370(9) .
C334 H334 0.9500 .
C335 C336 1.399(9) .
C335 H335 0.9500 .
C336 H336 0.9500 .
N341 C345 1.333(7) .
N341 N342 1.371(6) .
N341 C346 1.485(7) .
N342 C343 1.337(7) .
C343 C344 1.391(9) .
C344 C345 1.366(8) .
C344 H344 0.9500 .
C345 H345 0.9500 .
C346 C361 1.520(8) .
C346 H34A 0.9900 .
C346 H34B 0.9900 .
C351 C352 1.352(8) .
C351 C356 1.420(8) .
C352 C353 1.393(8) .
C352 H352 0.9500 .
C353 C354 1.371(8) .
C353 H353 0.9500 .
C354 C355 1.429(8) .
C354 H354 0.9500 .
C355 C356 1.413(8) .
C355 C361 1.423(8) .
C356 C364 1.408(8) .
C361 C362 1.359(8) .
C362 C363 1.396(9) .
C362 H362 0.9500 .
C363 C364 1.336(8) .
C363 H363 0.9500 .
C364 H364 0.9500 .
N411 C416 1.344(7) .
N411 C412 1.361(7) .
C412 C413 1.380(8) .
C412 N421 1.463(7) .
C413 C414 1.373(9) .
C413 H413 0.9500 .
C414 C415 1.370(9) .
C414 H414 0.9500 .
C415 C416 1.413(9) .
C415 H415 0.9500 .
C416 H416 0.9500 .
N421 N422 1.348(6) .
N421 C425 1.387(8) .
N422 C423 1.364(6) .
C423 C424 1.337(7) .
C423 C426 1.428(7) .
C424 C425 1.379(8) .
C424 H424 0.9500 .
C425 H425 0.9500 .
C426 C431 1.544(8) .
C426 H42A 0.9900 .
C426 H42B 0.9900 .
C431 C432 1.354(8) .
C431 C436 1.438(7) .
C432 C433 1.382(8) .
C432 H432 0.9500 .
C433 C434 1.362(8) .
C433 H433 0.9500 .
C434 C435 1.421(8) .
C434 H434 0.9500 .
C435 C436 1.411(8) .
C435 C441 1.422(8) .
C436 C444 1.419(8) .
C441 C442 1.363(8) .
C441 C445 1.501(8) .
C442 C443 1.415(9) .
C442 H442 0.9500 .
C443 C444 1.361(8) .
C443 H443 0.9500 .
C444 H444 0.9500 .
C445 N921 1.465(7) 7
C445 H44A 0.9900 .
C445 H44B 0.9900 .
N511 C512 1.347(7) .
N511 C516 1.355(7) .
C512 C513 1.376(8) .
C512 C523 1.461(8) .
C513 C514 1.371(8) .
C513 H513 0.9500 .
C514 C515 1.376(8) .
C514 H514 0.9500 .
C515 C516 1.360(8) .
C515 H515 0.9500 .
C516 H516 0.9500 .
N521 C525 1.330(7) .
N521 N522 1.357(6) .
N521 C526 1.458(7) .
N522 C523 1.347(7) .
C523 C524 1.387(8) .
C524 C525 1.349(8) .
C524 H524 0.9500 .
C525 H525 0.9500 .
C526 C531 1.516(8) .
C526 H52A 0.9900 .
C526 H52B 0.9900 .
C531 C532 1.400(8) .
C531 C536 1.426(8) .
C532 C533 1.393(8) .
C532 H532 0.9500 .
C533 C534 1.359(8) .
C533 H533 0.9500 .
C534 C535 1.408(8) .
C534 H534 0.9500 .
C535 C536 1.417(8) .
C535 C541 1.421(8) .
C536 C544 1.429(8) .
C541 C542 1.373(8) .
C541 C726 1.497(8) 7
C542 C543 1.414(9) .
C542 H542 0.9500 .
C543 C544 1.349(8) .
C543 H543 0.9500 .
C544 H544 0.9500 .
N611 C612 1.354(8) .
N611 C616 1.354(8) .
C612 C613 1.371(8) .
C612 C623 1.468(8) .
C613 C614 1.346(10) .
C613 H613 0.9500 .
C614 C615 1.397(11) .
C614 H614 0.9500 .
C615 C616 1.342(10) .
C615 H615 0.9500 .
C616 H616 0.9500 .
N621 C625 1.347(7) .
N621 N622 1.356(6) .
N621 C626 1.442(7) .
N622 C623 1.344(7) .
C623 C624 1.379(8) .
C624 C625 1.394(9) .
C624 H624 0.9500 .
C625 H625 0.9500 .
C626 C631 1.531(8) .
C626 H62A 0.9900 .
C626 H62B 0.9900 .
C631 C632 1.356(8) .
C631 C636 1.432(8) .
C632 C633 1.397(8) .
C632 H632 0.9500 .
C633 C634 1.372(9) .
C633 H633 0.9500 .
C634 C635 1.423(9) .
C634 H634 0.9500 .
C635 C641 1.392(9) .
C635 C636 1.442(8) .
C636 C644 1.394(8) .
C641 C642 1.355(9) .
C641 C826 1.509(8) 7
C642 C643 1.460(9) .
C642 H642 0.9500 .
C643 C644 1.358(9) .
C643 H643 0.9500 .
C644 H644 0.9500 .
N711 C716 1.339(7) .
N711 C712 1.347(7) .
C712 C713 1.385(9) .
C712 C723 1.460(8) .
C713 C714 1.336(9) .
C713 H713 0.9500 .
C714 C715 1.386(9) .
C714 H714 0.9500 .
C715 C716 1.384(9) .
C715 H715 0.9500 .
C716 H716 0.9500 .
N721 C725 1.355(8) .
N721 N722 1.371(6) .
N721 C726 1.433(8) .
N722 C723 1.348(7) .
C723 C724 1.375(8) .
C724 C725 1.351(9) .
C724 H724 0.9500 .
C725 H725 0.9500 .
C726 C541 1.498(8) 7
C726 H72A 0.9900 .
C726 H72B 0.9900 .
N811 C816 1.336(8) .
N811 C812 1.341(8) .
C812 C813 1.429(10) .
C812 C823 1.458(10) .
C813 C814 1.355(10) .
C813 H813 0.9500 .
C814 C815 1.391(11) .
C814 H814 0.9500 .
C815 C816 1.361(9) .
C815 H815 0.9500 .
C816 H816 0.9500 .
N821 C825 1.335(9) .
N821 N822 1.373(7) .
N821 C826 1.433(8) .
N822 C823 1.360(8) .
C823 C824 1.371(10) .
C824 C825 1.371(10) .
C824 H824 0.9500 .
C825 H825 0.9500 .
C826 C641 1.509(8) 7
C826 H82A 0.9900 .
C826 H82B 0.9900 .
N911 C912 1.337(7) .
N911 C916 1.343(7) .
C912 C913 1.380(8) .
C912 C923 1.481(8) .
C913 C914 1.338(8) .
C913 H913 0.9500 .
C914 C915 1.372(9) .
C914 H914 0.9500 .
C915 C916 1.371(8) .
C915 H915 0.9500 .
C916 H916 0.9500 .
N921 C925 1.316(9) .
N921 N922 1.341(6) .
N921 C445 1.465(8) 7
N922 C923 1.338(7) .
C923 C924 1.392(9) .
C924 C925 1.356(9) .
C924 H924 0.9500 .
C925 H925 0.9500 .
B11 F12 1.378(6) .
B11 F15 1.400(6) .
B11 F13 1.400(6) .
B11 F14 1.405(6) .
B21 F25 1.314(6) .
B21 F22 1.379(6) .
B21 F24 1.390(6) .
B21 F23 1.459(6) .
B31 F32 1.377(6) .
B31 F35 1.379(6) .
B31 F34 1.408(6) .
B31 F33 1.409(6) .
B41 F45 1.389(9) .
B41 F43 1.411(9) .
B41 F42 1.423(9) .
B41 F44 1.449(9) .
B51 F52 1.306(8) .
B51 F54 1.372(8) .
B51 F55 1.402(8) .
B51 F53 1.406(8) .
O11 C12 1.448(11) .
C12 H12C 0.9800 .
C12 H12D 0.9800 .
C12 H12E 0.9800 .
O21 C22 1.479(11) .
C22 H22C 0.9800 .
C22 H22D 0.9800 .
C22 H22E 0.9800 .
O31 C32 1.423(12) .
C32 H32C 0.9800 .
C32 H32D 0.9800 .
C32 H32E 0.9800 .

loop_
_geom_torsion_atom_site_label_1
_geom_torsion_atom_site_label_2
_geom_torsion_atom_site_label_3
_geom_torsion_atom_site_label_4
_geom_torsion
_geom_torsion_site_symmetry_1
_geom_torsion_site_symmetry_4
N322 Co1 N111 C116 -22.5(4) . .
N211 Co1 N111 C116 106.3(13) . .
N122 Co1 N111 C116 175.2(5) . .
N222 Co1 N111 C116 80.1(4) . .
N311 Co1 N111 C116 -98.2(4) . .
N322 Co1 N111 C112 162.4(4) . .
N211 Co1 N111 C112 -68.8(14) . .
N122 Co1 N111 C112 0.1(3) . .
N222 Co1 N111 C112 -95.0(4) . .
N311 Co1 N111 C112 86.7(4) . .
C116 N111 C112 C113 -0.4(7) . .
Co1 N111 C112 C113 175.2(4) . .
C116 N111 C112 C123 -179.0(5) . .
Co1 N111 C112 C123 -3.5(6) . .
N111 C112 C113 C114 0.3(8) . .
C123 C112 C113 C114 178.8(5) . .
C112 C113 C114 C115 -0.8(8) . .
C113 C114 C115 C116 1.4(9) . .
C112 N111 C116 C115 1.0(8) . .
Co1 N111 C116 C115 -174.0(4) . .
C114 C115 C116 N111 -1.5(9) . .
C125 N121 N122 C123 -0.8(6) . .
C126 N121 N122 C123 -176.2(5) . .
C125 N121 N122 Co1 -166.3(4) . .
C126 N121 N122 Co1 18.3(8) . .
N322 Co1 N122 C123 -59.1(7) . .
N111 Co1 N122 C123 3.6(4) . .
N211 Co1 N122 C123 175.5(4) . .
N222 Co1 N122 C123 97.5(4) . .
N311 Co1 N122 C123 -90.1(4) . .
N322 Co1 N122 N121 105.5(7) . .
N111 Co1 N122 N121 168.2(5) . .
N211 Co1 N122 N121 -19.9(5) . .
N222 Co1 N122 N121 -97.9(5) . .
N311 Co1 N122 N121 74.5(5) . .
N121 N122 C123 C124 0.5(6) . .
Co1 N122 C123 C124 170.1(4) . .
N121 N122 C123 C112 -176.2(4) . .
Co1 N122 C123 C112 -6.6(6) . .
N111 C112 C123 N122 6.8(7) . .
C113 C112 C123 N122 -171.9(5) . .
N111 C112 C123 C124 -169.2(6) . .
C113 C112 C123 C124 12.2(9) . .
N122 C123 C124 C125 0.0(7) . .
C112 C123 C124 C125 176.1(6) . .
N122 N121 C125 C124 0.9(6) . .
C126 N121 C125 C124 176.0(5) . .
C123 C124 C125 N121 -0.5(7) . .
C125 N121 C126 C151 -89.3(7) . .
N122 N121 C126 C151 85.3(6) . .
N142 Co2 N131 C136 177.7(5) . .
N422 Co2 N131 C136 -100.8(10) . .
N511 Co2 N131 C136 1.6(5) . .
N522 Co2 N131 C136 77.8(5) . .
N411 Co2 N131 C136 -93.8(5) . .
N142 Co2 N131 C132 -6.6(4) . .
N422 Co2 N131 C132 74.9(10) . .
N511 Co2 N131 C132 177.2(4) . .
N522 Co2 N131 C132 -106.6(4) . .
N411 Co2 N131 C132 81.9(4) . .
C136 N131 C132 C133 1.1(8) . .
Co2 N131 C132 C133 -175.0(4) . .
C136 N131 C132 C143 -179.6(5) . .
Co2 N131 C132 C143 4.3(6) . .
N131 C132 C133 C134 -1.9(9) . .
C143 C132 C133 C134 178.8(6) . .
C132 C133 C134 C135 0.6(11) . .
C133 C134 C135 C136 1.5(11) . .
C132 N131 C136 C135 1.2(9) . .
Co2 N131 C136 C135 176.7(5) . .
C134 C135 C136 N131 -2.5(11) . .
C145 N141 N142 C143 0.7(6) . .
C146 N141 N142 C143 175.5(4) . .
C145 N141 N142 Co2 -170.3(4) . .
C146 N141 N142 Co2 4.4(8) . .
N422 Co2 N142 C143 -160.3(3) . .
N511 Co2 N142 C143 27.0(10) . .
N131 Co2 N142 C143 8.0(4) . .
N522 Co2 N142 C143 94.3(4) . .
N411 Co2 N142 C143 -85.0(4) . .
N422 Co2 N142 N141 10.3(5) . .
N511 Co2 N142 N141 -162.5(7) . .
N131 Co2 N142 N141 178.5(5) . .
N522 Co2 N142 N141 -95.2(5) . .
N411 Co2 N142 N141 85.5(5) . .
N141 N142 C143 C144 -0.6(6) . .
Co2 N142 C143 C144 173.2(4) . .
N141 N142 C143 C132 177.6(4) . .
Co2 N142 C143 C132 -8.6(6) . .
N131 C132 C143 N142 2.9(7) . .
C133 C132 C143 N142 -177.9(5) . .
N131 C132 C143 C144 -179.3(5) . .
C133 C132 C143 C144 -0.1(10) . .
N142 C143 C144 C145 0.3(6) . .
C132 C143 C144 C145 -177.6(6) . .
N142 N141 C145 C144 -0.6(6) . .
C146 N141 C145 C144 -175.0(5) . .
C143 C144 C145 N141 0.2(6) . .
C145 N141 C146 C161 89.4(7) . .
N142 N141 C146 C161 -84.5(6) . .
N121 C126 C151 C152 2.5(8) . .
N121 C126 C151 C156 -177.8(5) . .
C156 C151 C152 C153 1.7(9) . .
C126 C151 C152 C153 -178.6(6) . .
C151 C152 C153 C154 -1.5(10) . .
C152 C153 C154 C155 -1.8(9) . .
C153 C154 C155 C161 -176.5(6) . .
C153 C154 C155 C156 4.6(9) . .
C152 C151 C156 C164 -179.1(6) . .
C126 C151 C156 C164 1.3(9) . .
C152 C151 C156 C155 1.1(8) . .
C126 C151 C156 C155 -178.5(5) . .
C154 C155 C156 C164 176.0(5) . .
C161 C155 C156 C164 -3.0(8) . .
C154 C155 C156 C151 -4.2(8) . .
C161 C155 C156 C151 176.8(5) . .
C154 C155 C161 C162 -177.4(6) . .
C156 C155 C161 C162 1.5(8) . .
C154 C155 C161 C146 3.2(8) . .
C156 C155 C161 C146 -177.9(5) . .
N141 C146 C161 C162 -11.5(8) . .
N141 C146 C161 C155 167.9(5) . .
C155 C161 C162 C163 0.7(9) . .
C146 C161 C162 C163 -179.9(5) . .
C161 C162 C163 C164 -1.4(9) . .
C162 C163 C164 C156 -0.1(10) . .
C151 C156 C164 C163 -177.4(6) . .
C155 C156 C164 C163 2.3(9) . .
N322 Co1 N211 C216 -73.9(5) . .
N111 Co1 N211 C216 157.2(12) . .
N122 Co1 N211 C216 90.0(5) . .
N222 Co1 N211 C216 -175.9(5) . .
N311 Co1 N211 C216 1.8(5) . .
N322 Co1 N211 C212 107.7(4) . .
N111 Co1 N211 C212 -21.3(15) . .
N122 Co1 N211 C212 -88.5(4) . .
N222 Co1 N211 C212 5.6(4) . .
N311 Co1 N211 C212 -176.7(4) . .
C216 N211 C212 C213 -1.6(9) . .
Co1 N211 C212 C213 177.0(5) . .
C216 N211 C212 C223 176.7(5) . .
Co1 N211 C212 C223 -4.7(6) . .
N211 C212 C213 C214 0.6(9) . .
C223 C212 C213 C214 -177.6(6) . .
C212 C213 C214 C215 1.4(10) . .
C213 C214 C215 C216 -2.3(11) . .
C212 N211 C216 C215 0.6(9) . .
Co1 N211 C216 C215 -177.8(5) . .
C214 C215 C216 N211 1.3(10) . .
C225 N221 N222 C223 -3.0(6) . .
C226 N221 N222 C223 -172.3(5) . .
C225 N221 N222 Co1 174.4(5) . .
C226 N221 N222 Co1 5.1(9) . .
N322 Co1 N222 C223 -94.5(4) . .
N111 Co1 N222 C223 170.6(4) . .
N211 Co1 N222 C223 -5.5(4) . .
N122 Co1 N222 C223 93.4(4) . .
N311 Co1 N222 C223 -21.3(15) . .
N322 Co1 N222 N221 88.2(6) . .
N111 Co1 N222 N221 -6.7(6) . .
N211 Co1 N222 N221 177.2(6) . .
N122 Co1 N222 N221 -83.9(6) . .
N311 Co1 N222 N221 161.4(11) . .
N221 N222 C223 C224 2.3(6) . .
Co1 N222 C223 C224 -176.0(4) . .
N221 N222 C223 C212 -176.5(5) . .
Co1 N222 C223 C212 5.1(7) . .
N211 C212 C223 N222 -0.5(8) . .
C213 C212 C223 N222 177.8(6) . .
N211 C212 C223 C224 -179.1(6) . .
C213 C212 C223 C224 -0.8(10) . .
N222 C223 C224 C225 -0.8(7) . .
C212 C223 C224 C225 178.0(6) . .
C223 C224 C225 N221 -1.1(7) . .
N222 N221 C225 C224 2.6(7) . .
C226 N221 C225 C224 171.8(5) . .
C225 N221 C226 C251 -86.5(7) . .
N222 N221 C226 C251 81.2(6) . .
N611 Co3 N231 C232 95.2(3) . .
N711 Co3 N231 C232 -88.6(3) . .
N722 Co3 N231 C232 -165.6(3) . .
N242 Co3 N231 C232 2.7(3) . .
N622 Co3 N231 C232 82.3(12) . .
N611 Co3 N231 C236 -89.5(3) . .
N711 Co3 N231 C236 86.7(3) . .
N722 Co3 N231 C236 9.7(3) . .
N242 Co3 N231 C236 178.0(3) . .
N622 Co3 N231 C236 -102.4(12) . .
C236 N231 C232 C233 0.0 . .
Co3 N231 C232 C233 175.6(3) . .
C236 N231 C232 C243 -175.6(5) . .
Co3 N231 C232 C243 0.0(5) . .
N231 C232 C233 C234 0.0 . .
C243 C232 C233 C234 175.2(6) . .
C232 C233 C234 C235 0.0 . .
C233 C234 C235 C236 0.0 . .
C234 C235 C236 N231 0.0 . .
C232 N231 C236 C235 0.0 . .
Co3 N231 C236 C235 -175.0(3) . .
C245 N241 N242 C243 0.5(6) . .
C246 N241 N242 C243 179.1(5) . .
C245 N241 N242 Co3 166.7(5) . .
C246 N241 N242 Co3 -14.7(8) . .
N611 Co3 N242 C243 -100.0(4) . .
N711 Co3 N242 C243 83.2(4) . .
N722 Co3 N242 C243 31.4(8) . .
N622 Co3 N242 C243 -177.4(4) . .
N231 Co3 N242 C243 -5.1(4) . .
N611 Co3 N242 N241 94.7(6) . .
N711 Co3 N242 N241 -82.1(6) . .
N722 Co3 N242 N241 -133.9(6) . .
N622 Co3 N242 N241 17.3(6) . .
N231 Co3 N242 N241 -170.4(6) . .
N241 N242 C243 C232 177.2(5) . .
Co3 N242 C243 C232 7.1(7) . .
N241 N242 C243 C244 0.2(7) . .
Co3 N242 C243 C244 -170.0(4) . .
C233 C232 C243 N242 179.9(4) . .
N231 C232 C243 N242 -4.7(7) . .
C233 C232 C243 C244 -3.7(9) . .
N231 C232 C243 C244 171.7(6) . .
N242 C243 C244 C245 -0.8(7) . .
C232 C243 C244 C245 -177.4(6) . .
N242 N241 C245 C244 -1.1(7) . .
C246 N241 C245 C244 -179.5(5) . .
C243 C244 C245 N241 1.1(7) . .
C245 N241 C246 C261 104.3(7) . .
N242 N241 C246 C261 -74.0(7) . .
N221 C226 C251 C252 -4.6(7) . .
N221 C226 C251 C256 174.2(4) . .
C256 C251 C252 C253 3.0(8) . .
C226 C251 C252 C253 -178.2(5) . .
C251 C252 C253 C254 -2.2(9) . .
C252 C253 C254 C255 -1.4(9) . .
C253 C254 C255 C256 4.0(8) . .
C253 C254 C255 C261 -176.5(5) . .
C254 C255 C256 C251 -3.1(8) . .
C261 C255 C256 C251 177.3(5) . .
C254 C255 C256 C264 178.3(5) . .
C261 C255 C256 C264 -1.3(8) . .
C252 C251 C256 C255 -0.4(8) . .
C226 C251 C256 C255 -179.1(5) . .
C252 C251 C256 C264 178.3(5) . .
C226 C251 C256 C264 -0.5(7) . .
C256 C255 C261 C262 1.4(8) . .
C254 C255 C261 C262 -178.2(5) . .
C256 C255 C261 C246 -177.9(5) . .
C254 C255 C261 C246 2.6(7) . .
N241 C246 C261 C262 -7.2(8) . .
N241 C246 C261 C255 172.0(5) . .
C255 C261 C262 C263 -0.1(8) . .
C246 C261 C262 C263 179.1(5) . .
C261 C262 C263 C264 -1.2(8) . .
C262 C263 C264 C256 1.3(8) . .
C255 C256 C264 C263 0.0(8) . .
C251 C256 C264 C263 -178.6(5) . .
N322 Co1 N311 C312 0.1(4) . .
N111 Co1 N311 C312 93.1(4) . .
N211 Co1 N311 C312 -90.5(4) . .
N122 Co1 N311 C312 169.6(4) . .
N222 Co1 N311 C312 -75.0(14) . .
N322 Co1 N311 C316 -177.2(5) . .
N111 Co1 N311 C316 -84.2(5) . .
N211 Co1 N311 C316 92.3(5) . .
N122 Co1 N311 C316 -7.6(5) . .
N222 Co1 N311 C316 107.7(14) . .
C316 N311 C312 C313 -0.4(9) . .
Co1 N311 C312 C313 -178.0(5) . .
C316 N311 C312 C323 177.9(5) . .
Co1 N311 C312 C323 0.4(7) . .
N311 C312 C313 C314 1.7(10) . .
C323 C312 C313 C314 -176.5(6) . .
C312 C313 C314 C315 -1.0(11) . .
C313 C314 C315 C316 -0.9(11) . .
C312 N311 C316 C315 -1.7(10) . .
Co1 N311 C316 C315 175.6(5) . .
C314 C315 C316 N311 2.3(11) . .
C325 N321 N322 C323 0.0(6) . .
C326 N321 N322 C323 -172.7(5) . .
C325 N321 N322 Co1 -177.5(5) . .
C326 N321 N322 Co1 9.8(9) . .
N111 Co1 N322 C323 -92.7(4) . .
N211 Co1 N322 C323 94.0(4) . .
N122 Co1 N322 C323 -32.6(8) . .
N222 Co1 N322 C323 171.2(4) . .
N311 Co1 N322 C323 -0.6(4) . .
N111 Co1 N322 N321 84.6(6) . .
N211 Co1 N322 N321 -88.8(6) . .
N122 Co1 N322 N321 144.6(6) . .
N222 Co1 N322 N321 -11.6(6) . .
N311 Co1 N322 N321 176.7(6) . .
N321 N322 C323 C324 0.0(7) . .
Co1 N322 C323 C324 178.1(4) . .
N321 N322 C323 C312 -177.2(5) . .
Co1 N322 C323 C312 1.0(7) . .
N311 C312 C323 N322 -0.9(8) . .
C313 C312 C323 N322 177.4(6) . .
N311 C312 C323 C324 -177.4(6) . .
C313 C312 C323 C324 0.9(11) . .
N322 C323 C324 C325 0.1(7) . .
C312 C323 C324 C325 176.8(6) . .
N322 N321 C325 C324 0.1(7) . .
C326 N321 C325 C324 172.2(6) . .
C323 C324 C325 N321 -0.1(7) . .
C325 N321 C326 C351 -89.1(7) . .
N322 N321 C326 C351 82.3(6) . .
N822 Co4 N331 C336 69.8(6) . .
N922 Co4 N331 C336 -95.4(6) . .
N911 Co4 N331 C336 172.4(13) . .
N342 Co4 N331 C336 172.2(6) . .
N811 Co4 N331 C336 -6.7(6) . .
N822 Co4 N331 C332 -104.9(4) . .
N922 Co4 N331 C332 89.9(4) . .
N911 Co4 N331 C332 -2.3(17) . .
N342 Co4 N331 C332 -2.5(4) . .
N811 Co4 N331 C332 178.6(4) . .
C336 N331 C332 C333 0.8(9) . .
Co4 N331 C332 C333 176.0(5) . .
C336 N331 C332 C343 -174.7(6) . .
Co4 N331 C332 C343 0.5(7) . .
N331 C332 C333 C334 -1.2(9) . .
C343 C332 C333 C334 174.1(6) . .
C332 C333 C334 C335 -0.6(10) . .
C333 C334 C335 C336 2.5(11) . .
C332 N331 C336 C335 1.3(10) . .
Co4 N331 C336 C335 -173.2(5) . .
C334 C335 C336 N331 -3.0(11) . .
C345 N341 N342 C343 0.8(7) . .
C346 N341 N342 C343 175.3(5) . .
C345 N341 N342 Co4 -176.6(5) . .
C346 N341 N342 Co4 -2.1(10) . .
N822 Co4 N342 C343 92.4(4) . .
N331 Co4 N342 C343 4.2(4) . .
N922 Co4 N342 C343 -98.7(4) . .
N911 Co4 N342 C343 -175.7(4) . .
N811 Co4 N342 C343 11.3(15) . .
N822 Co4 N342 N341 -90.4(7) . .
N331 Co4 N342 N341 -178.5(7) . .
N922 Co4 N342 N341 78.5(7) . .
N911 Co4 N342 N341 1.5(7) . .
N811 Co4 N342 N341 -171.5(11) . .
N341 N342 C343 C344 -0.1(7) . .
Co4 N342 C343 C344 178.2(4) . .
N341 N342 C343 C332 176.2(5) . .
Co4 N342 C343 C332 -5.5(7) . .
N331 C332 C343 N342 3.5(8) . .
C333 C332 C343 N342 -172.1(6) . .
N331 C332 C343 C344 179.1(6) . .
C333 C332 C343 C344 3.5(10) . .
N342 C343 C344 C345 -0.5(7) . .
C332 C343 C344 C345 -176.3(6) . .
N342 N341 C345 C344 -1.1(7) . .
C346 N341 C345 C344 -175.5(5) . .
C343 C344 C345 N341 0.9(7) . .
C345 N341 C346 C361 81.9(7) . .
N342 N341 C346 C361 -92.0(7) . .
N321 C326 C351 C352 2.8(8) . .
N321 C326 C351 C356 -176.6(5) . .
C356 C351 C352 C353 -3.5(9) . .
C326 C351 C352 C353 177.1(6) . .
C351 C352 C353 C354 3.1(10) . .
C352 C353 C354 C355 0.3(9) . .
C353 C354 C355 C356 -3.1(9) . .
C353 C354 C355 C361 177.8(6) . .
C361 C355 C356 C364 0.4(8) . .
C354 C355 C356 C364 -178.7(5) . .
C361 C355 C356 C351 -178.2(5) . .
C354 C355 C356 C351 2.6(8) . .
C352 C351 C356 C364 -177.8(6) . .
C326 C351 C356 C364 1.6(9) . .
C352 C351 C356 C355 0.7(9) . .
C326 C351 C356 C355 -179.9(5) . .
C356 C355 C361 C362 -0.6(9) . .
C354 C355 C361 C362 178.5(6) . .
C356 C355 C361 C346 179.5(5) . .
C354 C355 C361 C346 -1.4(9) . .
N341 C346 C361 C362 6.5(8) . .
N341 C346 C361 C355 -173.6(5) . .
C355 C361 C362 C363 0.2(9) . .
C346 C361 C362 C363 -179.9(6) . .
C361 C362 C363 C364 0.4(10) . .
C362 C363 C364 C356 -0.7(10) . .
C355 C356 C364 C363 0.3(9) . .
C351 C356 C364 C363 178.8(6) . .
N142 Co2 N411 C416 68.9(5) . .
N422 Co2 N411 C416 171.2(5) . .
N511 Co2 N411 C416 -100.1(5) . .
N131 Co2 N411 C416 -7.4(5) . .
N522 Co2 N411 C416 -106.8(12) . .
N142 Co2 N411 C412 -108.7(4) . .
N422 Co2 N411 C412 -6.5(4) . .
N511 Co2 N411 C412 82.3(4) . .
N131 Co2 N411 C412 175.0(4) . .
N522 Co2 N411 C412 75.6(13) . .
C416 N411 C412 C413 0.9(8) . .
Co2 N411 C412 C413 178.7(4) . .
C416 N411 C412 N421 -174.6(5) . .
Co2 N411 C412 N421 3.2(6) . .
N411 C412 C413 C414 -2.0(9) . .
N421 C412 C413 C414 173.2(6) . .
C412 C413 C414 C415 0.4(10) . .
C413 C414 C415 C416 2.0(10) . .
C412 N411 C416 C415 1.6(9) . .
Co2 N411 C416 C415 -176.0(4) . .
C414 C415 C416 N411 -3.0(10) . .
N411 C412 N421 N422 4.9(7) . .
C413 C412 N421 N422 -170.7(5) . .
N411 C412 N421 C425 -178.9(6) . .
C413 C412 N421 C425 5.6(10) . .
C425 N421 N422 C423 -1.2(6) . .
C412 N421 N422 C423 175.7(4) . .
C425 N421 N422 Co2 172.4(4) . .
C412 N421 N422 Co2 -10.6(6) . .
N142 Co2 N422 N421 95.2(4) . .
N511 Co2 N422 N421 -86.3(4) . .
N131 Co2 N422 N421 16.3(11) . .
N522 Co2 N422 N421 -162.2(4) . .
N411 Co2 N422 N421 9.1(4) . .
N142 Co2 N422 C423 -94.2(5) . .
N511 Co2 N422 C423 84.3(5) . .
N131 Co2 N422 C423 -173.1(8) . .
N522 Co2 N422 C423 8.4(5) . .
N411 Co2 N422 C423 179.7(5) . .
N421 N422 C423 C424 1.3(6) . .
Co2 N422 C423 C424 -170.0(4) . .
N421 N422 C423 C426 179.7(5) . .
Co2 N422 C423 C426 8.5(8) . .
N422 C423 C424 C425 -0.8(6) . .
C426 C423 C424 C425 -179.2(5) . .
C423 C424 C425 N421 0.0(6) . .
N422 N421 C425 C424 0.8(6) . .
C412 N421 C425 C424 -175.6(6) . .
C424 C423 C426 C431 90.4(7) . .
N422 C423 C426 C431 -87.8(6) . .
C423 C426 C431 C432 -9.7(8) . .
C423 C426 C431 C436 168.8(5) . .
C436 C431 C432 C433 0.6(9) . .
C426 C431 C432 C433 179.0(5) . .
C431 C432 C433 C434 -1.7(9) . .
C432 C433 C434 C435 1.7(9) . .
C433 C434 C435 C436 -0.5(9) . .
C433 C434 C435 C441 -177.5(6) . .
C434 C435 C436 C444 -179.3(5) . .
C441 C435 C436 C444 -2.2(8) . .
C434 C435 C436 C431 -0.6(8) . .
C441 C435 C436 C431 176.6(5) . .
C432 C431 C436 C435 0.5(8) . .
C426 C431 C436 C435 -178.0(5) . .
C432 C431 C436 C444 179.3(5) . .
C426 C431 C436 C444 0.7(8) . .
C436 C435 C441 C442 -0.8(9) . .
C434 C435 C441 C442 176.2(6) . .
C436 C435 C441 C445 179.2(5) . .
C434 C435 C441 C445 -3.8(9) . .
C435 C441 C442 C443 1.6(9) . .
C445 C441 C442 C443 -178.4(6) . .
C441 C442 C443 C444 0.7(9) . .
C442 C443 C444 C436 -3.7(9) . .
C435 C436 C444 C443 4.4(8) . .
C431 C436 C444 C443 -174.3(5) . .
C442 C441 C445 N921 8.0(9) . 7
C435 C441 C445 N921 -172.0(5) . 7
N142 Co2 N511 C512 61.9(10) . .
N422 Co2 N511 C512 -111.0(4) . .
N131 Co2 N511 C512 80.4(4) . .
N522 Co2 N511 C512 -7.6(4) . .
N411 Co2 N511 C512 173.4(4) . .
N142 Co2 N511 C516 -110.7(8) . .
N422 Co2 N511 C516 76.4(5) . .
N131 Co2 N511 C516 -92.2(5) . .
N522 Co2 N511 C516 179.8(5) . .
N411 Co2 N511 C516 0.8(5) . .
C516 N511 C512 C513 0.3(8) . .
Co2 N511 C512 C513 -173.0(4) . .
C516 N511 C512 C523 179.4(5) . .
Co2 N511 C512 C523 6.1(6) . .
N511 C512 C513 C514 0.8(9) . .
C523 C512 C513 C514 -178.2(5) . .
C512 C513 C514 C515 -1.7(9) . .
C513 C514 C515 C516 1.4(9) . .
C512 N511 C516 C515 -0.6(8) . .
Co2 N511 C516 C515 172.0(4) . .
C514 C515 C516 N511 -0.3(9) . .
C525 N521 N522 C523 0.6(6) . .
C526 N521 N522 C523 179.4(5) . .
C525 N521 N522 Co2 -168.5(5) . .
C526 N521 N522 Co2 10.3(8) . .
N142 Co2 N522 C523 -160.7(4) . .
N422 Co2 N522 C523 94.9(4) . .
N511 Co2 N522 C523 8.0(4) . .
N131 Co2 N522 C523 -84.8(4) . .
N411 Co2 N522 C523 14.9(14) . .
N142 Co2 N522 N521 7.7(6) . .
N422 Co2 N522 N521 -96.7(6) . .
N511 Co2 N522 N521 176.5(6) . .
N131 Co2 N522 N521 83.6(6) . .
N411 Co2 N522 N521 -176.7(10) . .
N521 N522 C523 C524 -0.7(6) . .
Co2 N522 C523 C524 172.1(4) . .
N521 N522 C523 C512 179.5(5) . .
Co2 N522 C523 C512 -7.7(6) . .
N511 C512 C523 N522 1.3(8) . .
C513 C512 C523 N522 -179.6(5) . .
N511 C512 C523 C524 -178.5(6) . .
C513 C512 C523 C524 0.6(10) . .
N522 C523 C524 C525 0.5(7) . .
C512 C523 C524 C525 -179.7(6) . .
N522 N521 C525 C524 -0.3(7) . .
C526 N521 C525 C524 -179.0(5) . .
C523 C524 C525 N521 -0.1(7) . .
C525 N521 C526 C531 90.6(7) . .
N522 N521 C526 C531 -87.9(6) . .
N521 C526 C531 C532 -9.1(8) . .
N521 C526 C531 C536 170.6(5) . .
C536 C531 C532 C533 0.4(8) . .
C526 C531 C532 C533 -179.9(5) . .
C531 C532 C533 C534 -3.6(9) . .
C532 C533 C534 C535 3.6(9) . .
C533 C534 C535 C536 -0.4(8) . .
C533 C534 C535 C541 -176.2(5) . .
C534 C535 C536 C531 -2.7(8) . .
C541 C535 C536 C531 173.2(5) . .
C534 C535 C536 C544 177.9(5) . .
C541 C535 C536 C544 -6.2(8) . .
C532 C531 C536 C535 2.7(8) . .
C526 C531 C536 C535 -177.0(5) . .
C532 C531 C536 C544 -177.9(5) . .
C526 C531 C536 C544 2.4(8) . .
C534 C535 C541 C542 179.5(5) . .
C536 C535 C541 C542 3.8(8) . .
C534 C535 C541 C726 -0.5(8) . 7
C536 C535 C541 C726 -176.2(5) . 7
C535 C541 C542 C543 0.9(9) . .
C726 C541 C542 C543 -179.1(5) 7 .
C541 C542 C543 C544 -3.1(9) . .
C542 C543 C544 C536 0.5(9) . .
C535 C536 C544 C543 4.1(8) . .
C531 C536 C544 C543 -175.3(5) . .
N711 Co3 N611 C612 36(2) . .
N722 Co3 N611 C612 86.3(4) . .
N242 Co3 N611 C612 -108.7(4) . .
N622 Co3 N611 C612 -6.8(4) . .
N231 Co3 N611 C612 175.0(4) . .
N711 Co3 N611 C616 -140.6(17) . .
N722 Co3 N611 C616 -90.8(5) . .
N242 Co3 N611 C616 74.2(5) . .
N622 Co3 N611 C616 176.2(5) . .
N231 Co3 N611 C616 -2.1(5) . .
C616 N611 C612 C613 3.2(8) . .
Co3 N611 C612 C613 -174.2(4) . .
C616 N611 C612 C623 -177.3(5) . .
Co3 N611 C612 C623 5.3(6) . .
N611 C612 C613 C614 -2.6(9) . .
C623 C612 C613 C614 177.9(5) . .
C612 C613 C614 C615 1.2(10) . .
C613 C614 C615 C616 -0.6(10) . .
C614 C615 C616 N611 1.4(10) . .
C612 N611 C616 C615 -2.5(9) . .
Co3 N611 C616 C615 174.5(5) . .
C625 N621 N622 C623 1.3(6) . .
C626 N621 N622 C623 170.9(5) . .
C625 N621 N622 Co3 -177.3(4) . .
C626 N621 N622 Co3 -7.6(8) . .
N611 Co3 N622 C623 7.1(4) . .
N711 Co3 N622 C623 -169.0(4) . .
N722 Co3 N622 C623 -91.4(4) . .
N242 Co3 N622 C623 98.1(4) . .
N231 Co3 N622 C623 20.2(14) . .
N611 Co3 N622 N621 -174.4(6) . .
N711 Co3 N622 N621 9.5(6) . .
N722 Co3 N622 N621 87.1(6) . .
N242 Co3 N622 N621 -83.4(6) . .
N231 Co3 N622 N621 -161.3(10) . .
N621 N622 C623 C624 -0.9(6) . .
Co3 N622 C623 C624 178.1(4) . .
N621 N622 C623 C612 174.2(4) . .
Co3 N622 C623 C612 -6.8(6) . .
N611 C612 C623 N622 1.2(7) . .
C613 C612 C623 N622 -179.2(5) . .
N611 C612 C623 C624 175.3(5) . .
C613 C612 C623 C624 -5.2(9) . .
N622 C623 C624 C625 0.3(6) . .
C612 C623 C624 C625 -174.1(5) . .
N622 N621 C625 C624 -1.1(6) . .
C626 N621 C625 C624 -170.5(5) . .
C623 C624 C625 N621 0.5(6) . .
C625 N621 C626 C631 86.8(7) . .
N622 N621 C626 C631 -81.3(6) . .
N621 C626 C631 C632 -6.8(8) . .
N621 C626 C631 C636 171.9(5) . .
C636 C631 C632 C633 -3.1(9) . .
C626 C631 C632 C633 175.7(6) . .
C631 C632 C633 C634 -0.7(9) . .
C632 C633 C634 C635 2.7(9) . .
C633 C634 C635 C641 177.7(6) . .
C633 C634 C635 C636 -0.9(9) . .
C632 C631 C636 C644 -176.3(6) . .
C626 C631 C636 C644 5.0(8) . .
C632 C631 C636 C635 4.7(8) . .
C626 C631 C636 C635 -174.0(5) . .
C641 C635 C636 C644 -0.5(9) . .
C634 C635 C636 C644 178.2(6) . .
C641 C635 C636 C631 178.6(5) . .
C634 C635 C636 C631 -2.8(8) . .
C634 C635 C641 C642 -179.4(6) . .
C636 C635 C641 C642 -0.8(9) . .
C634 C635 C641 C826 2.4(9) . 7
C636 C635 C641 C826 -179.0(5) . 7
C635 C641 C642 C643 2.1(9) . .
C826 C641 C642 C643 -179.7(6) 7 .
C641 C642 C643 C644 -2.3(9) . .
C642 C643 C644 C636 1.1(10) . .
C631 C636 C644 C643 -178.7(6) . .
C635 C636 C644 C643 0.2(9) . .
N611 Co3 N711 C716 -129.2(17) . .
N722 Co3 N711 C716 -179.9(5) . .
N242 Co3 N711 C716 16.1(5) . .
N622 Co3 N711 C716 -86.7(5) . .
N231 Co3 N711 C716 92.1(5) . .
N611 Co3 N711 C712 52.5(19) . .
N722 Co3 N711 C712 1.8(4) . .
N242 Co3 N711 C712 -162.2(4) . .
N622 Co3 N711 C712 95.0(4) . .
N231 Co3 N711 C712 -86.2(4) . .
C716 N711 C712 C713 0.6(8) . .
Co3 N711 C712 C713 179.0(4) . .
C716 N711 C712 C723 -178.4(5) . .
Co3 N711 C712 C723 0.1(6) . .
N711 C712 C713 C714 -1.4(9) . .
C723 C712 C713 C714 177.4(6) . .
C712 C713 C714 C715 0.7(10) . .
C713 C714 C715 C716 0.8(10) . .
C712 N711 C716 C715 1.0(9) . .
Co3 N711 C716 C715 -177.3(5) . .
C714 C715 C716 N711 -1.7(10) . .
C725 N721 N722 C723 0.4(6) . .
C726 N721 N722 C723 176.5(5) . .
C725 N721 N722 Co3 166.5(5) . .
C726 N721 N722 Co3 -17.5(9) . .
N611 Co3 N722 C723 -179.1(4) . .
N711 Co3 N722 C723 -3.5(4) . .
N242 Co3 N722 C723 50.3(7) . .
N622 Co3 N722 C723 -101.5(4) . .
N231 Co3 N722 C723 85.5(4) . .
N611 Co3 N722 N721 15.7(6) . .
N711 Co3 N722 N721 -168.7(6) . .
N242 Co3 N722 N721 -114.9(7) . .
N622 Co3 N722 N721 93.3(6) . .
N231 Co3 N722 N721 -79.7(6) . .
N721 N722 C723 C724 -1.2(7) . .
Co3 N722 C723 C724 -171.6(4) . .
N721 N722 C723 C712 175.1(5) . .
Co3 N722 C723 C712 4.8(7) . .
N711 C712 C723 N722 -3.3(8) . .
C713 C712 C723 N722 177.8(6) . .
N711 C712 C723 C724 172.2(6) . .
C713 C712 C723 C724 -6.7(10) . .
N722 C723 C724 C725 1.5(8) . .
C712 C723 C724 C725 -174.3(6) . .
C723 C724 C725 N721 -1.2(7) . .
N722 N721 C725 C724 0.5(7) . .
C726 N721 C725 C724 -175.3(6) . .
C725 N721 C726 C541 89.2(7) . 7
N722 N721 C726 C541 -86.1(6) . 7
N822 Co4 N811 C816 -173.3(5) . .
N331 Co4 N811 C816 -83.2(5) . .
N922 Co4 N811 C816 20.5(5) . .
N911 Co4 N811 C816 97.0(5) . .
N342 Co4 N811 C816 -90.1(14) . .
N822 Co4 N811 C812 2.7(4) . .
N331 Co4 N811 C812 92.8(4) . .
N922 Co4 N811 C812 -163.5(4) . .
N911 Co4 N811 C812 -87.1(4) . .
N342 Co4 N811 C812 85.9(13) . .
C816 N811 C812 C813 5.4(9) . .
Co4 N811 C812 C813 -170.9(5) . .
C816 N811 C812 C823 179.1(6) . .
Co4 N811 C812 C823 2.7(7) . .
N811 C812 C813 C814 -4.9(11) . .
C823 C812 C813 C814 -178.3(7) . .
C812 C813 C814 C815 1.6(11) . .
C813 C814 C815 C816 0.9(11) . .
C812 N811 C816 C815 -2.9(9) . .
Co4 N811 C816 C815 172.9(5) . .
C814 C815 C816 N811 -0.4(10) . .
C825 N821 N822 C823 1.2(8) . .
C826 N821 N822 C823 171.9(6) . .
C825 N821 N822 Co4 162.0(6) . .
C826 N821 N822 Co4 -27.3(9) . .
N331 Co4 N822 C823 -101.5(5) . .
N922 Co4 N822 C823 34.0(8) . .
N911 Co4 N822 C823 86.3(5) . .
N342 Co4 N822 C823 -178.7(4) . .
N811 Co4 N822 C823 -8.1(4) . .
N331 Co4 N822 N821 99.0(6) . .
N922 Co4 N822 N821 -125.5(7) . .
N911 Co4 N822 N821 -73.2(6) . .
N342 Co4 N822 N821 21.9(6) . .
N811 Co4 N822 N821 -167.6(6) . .
N821 N822 C823 C824 -1.3(8) . .
Co4 N822 C823 C824 -167.0(5) . .
N821 N822 C823 C812 177.8(6) . .
Co4 N822 C823 C812 12.1(7) . .
N811 C812 C823 N822 -10.0(9) . .
C813 C812 C823 N822 163.6(6) . .
N811 C812 C823 C824 169.0(8) . .
C813 C812 C823 C824 -17.5(13) . .
N822 C823 C824 C825 1.0(9) . .
C812 C823 C824 C825 -178.0(8) . .
N822 N821 C825 C824 -0.6(9) . .
C826 N821 C825 C824 -170.3(7) . .
C823 C824 C825 N821 -0.2(10) . .
C825 N821 C826 C641 93.8(9) . 7
N822 N821 C826 C641 -75.0(8) . 7
N822 Co4 N911 C912 -166.8(5) . .
N331 Co4 N911 C912 90.5(15) . .
N922 Co4 N911 C912 -3.6(4) . .
N342 Co4 N911 C912 90.8(4) . .
N811 Co4 N911 C912 -90.4(5) . .
N822 Co4 N911 C916 16.6(5) . .
N331 Co4 N911 C916 -86.0(16) . .
N922 Co4 N911 C916 179.9(5) . .
N342 Co4 N911 C916 -85.8(5) . .
N811 Co4 N911 C916 93.1(5) . .
C916 N911 C912 C913 3.5(9) . .
Co4 N911 C912 C913 -173.3(5) . .
C916 N911 C912 C923 -177.4(5) . .
Co4 N911 C912 C923 5.7(7) . .
N911 C912 C913 C914 -3.1(9) . .
C923 C912 C913 C914 178.0(6) . .
C912 C913 C914 C915 0.1(10) . .
C913 C914 C915 C916 2.2(10) . .
C912 N911 C916 C915 -1.1(9) . .
Co4 N911 C916 C915 175.4(5) . .
C914 C915 C916 N911 -1.7(10) . .
C925 N921 N922 C923 0.1(7) . .
C445 N921 N922 C923 175.4(6) 7 .
C925 N921 N922 Co4 169.7(5) . .
C445 N921 N922 Co4 -15.0(9) 7 .
N822 Co4 N922 C923 54.9(8) . .
N331 Co4 N922 C923 -171.3(4) . .
N911 Co4 N922 C923 0.5(4) . .
N342 Co4 N922 C923 -93.1(4) . .
N811 Co4 N922 C923 95.6(4) . .
N822 Co4 N922 N921 -114.0(7) . .
N331 Co4 N922 N921 19.7(6) . .
N911 Co4 N922 N921 -168.5(6) . .
N342 Co4 N922 N921 97.9(6) . .
N811 Co4 N922 N921 -73.3(6) . .
N921 N922 C923 C924 -0.5(7) . .
Co4 N922 C923 C924 -173.1(4) . .
N921 N922 C923 C912 175.0(5) . .
Co4 N922 C923 C912 2.3(7) . .
N911 C912 C923 N922 -5.4(8) . .
C913 C912 C923 N922 173.6(6) . .
N911 C912 C923 C924 169.0(7) . .
C913 C912 C923 C924 -12.0(11) . .
N922 C923 C924 C925 0.7(8) . .
C912 C923 C924 C925 -174.1(7) . .
N922 N921 C925 C924 0.3(8) . .
C445 N921 C925 C924 -174.6(6) 7 .
C923 C924 C925 N921 -0.6(8) . .
